data_7715472
loop_
_publ_author_name
'Yamada, Yasuyuki'
'Miwa, Yusuke'
'Toyoda, Yuka'
'Uno, Yoshiki'
'Phung, Quan Manh'
'Tanaka, Kentaro'

_publ_section_title
;
 Effect of porphyrin ligands on the catalytic CH<sub>4</sub> oxidation
 activity of monocationic &#x3bc;-nitrido-bridged iron porphyrinoid dimers
 by using H<sub>2</sub>O<sub>2</sub> as an oxidant.
;
_journal_issue 15
_journal_name_full 'Dalton transactions (Cambridge, England : 2003)'
_journal_page_first 6556
_journal_page_last 6567
_journal_paper_doi 10.1039/d3dt04313d
_journal_volume 53
_journal_year 2024
_chemical_formula_moiety '4(I3), 4(C93 H61 Fe2 N10), 16(C H Cl3)'
_chemical_formula_sum 'C388 H260 Cl48 Fe8 I12 N40'
_chemical_formula_weight 9153.994
_space_group_crystal_system triclinic
_space_group_IT_number 2
_space_group_name_Hall '-P 1'
_space_group_name_H-M_alt 'P -1'
_symmetry_Int_Tables_number 2
_atom_sites_solution_primary iterative
_audit_creation_date 2023-02-13
_audit_creation_method
;
Olex2 1.3
(compiled 2020.11.12 svn.r5f609507 for OlexSys, GUI svn.r6408)
;
_audit_update_record
;
2023-02-18 deposited with the CCDC.	2024-03-19 downloaded from the CCDC.
;
_cell_angle_alpha 90
_cell_angle_beta 90
_cell_angle_gamma 90
_cell_formula_units_Z 1
_cell_length_a 20.2412(6)
_cell_length_b 15.9489(5)
_cell_length_c 27.7869(8)
_cell_measurement_reflns_used 145933
_cell_measurement_temperature 173
_cell_measurement_theta_max 13.31
_cell_measurement_theta_min 0.725
_cell_volume 8970.3(5)
_computing_molecular_graphics 'Olex2 1.3 (Dolomanov et al., 2009)'
_computing_publication_material 'Olex2 1.3 (Dolomanov et al., 2009)'
_computing_structure_refinement 'olex2.refine 1.3 (Bourhis et al., 2015)'
_computing_structure_solution 'olex2.solve 1.3 (Bourhis et al., 2015)'
_diffrn_ambient_temperature 173
_diffrn_measured_fraction_theta_full 0.9996
_diffrn_measured_fraction_theta_max 0.9996
_diffrn_measurement_device_type 'SPring-8/BL02B1 PILATUS3 X CdTe 1M'
_diffrn_radiation_type synchrotron
_diffrn_radiation_wavelength 0.4129
_diffrn_reflns_av_R_equivalents 0.0463
_diffrn_reflns_av_unetI/netI 0.0282
_diffrn_reflns_Laue_measured_fraction_full 0.9996
_diffrn_reflns_Laue_measured_fraction_max 0.9996
_diffrn_reflns_limit_h_max 22
_diffrn_reflns_limit_h_min -22
_diffrn_reflns_limit_k_max 17
_diffrn_reflns_limit_k_min -17
_diffrn_reflns_limit_l_max 30
_diffrn_reflns_limit_l_min -30
_diffrn_reflns_number 164406
_diffrn_reflns_point_group_measured_fraction_full 0.9996
_diffrn_reflns_point_group_measured_fraction_max 0.9996
_diffrn_reflns_theta_full 13.2608
_diffrn_reflns_theta_max 13.26
_diffrn_reflns_theta_min 0.43
_exptl_absorpt_coefficient_mu 0.412
_exptl_absorpt_correction_T_max 1.0000
_exptl_absorpt_correction_T_min 0.8129
_exptl_absorpt_correction_type multi-scan
_exptl_crystal_colour 'blackish green'
_exptl_crystal_colour_modifier blackish
_exptl_crystal_colour_primary green
_exptl_crystal_density_diffrn 1.695
_exptl_crystal_description block
_exptl_crystal_F_000 4503.729
_refine_diff_density_max 2.0771
_refine_diff_density_min -1.4065
_refine_diff_density_rms 0.0937
_refine_ls_d_res_high 0.9000
_refine_ls_d_res_low 27.7869
_refine_ls_goodness_of_fit_ref 1.2997
_refine_ls_hydrogen_treatment constr
_refine_ls_matrix_type full
_refine_ls_number_constraints 272
_refine_ls_number_parameters 2387
_refine_ls_number_reflns 25785
_refine_ls_number_restraints 491
_refine_ls_restrained_S_all 1.2863
_refine_ls_R_factor_all 0.0422
_refine_ls_R_factor_gt 0.0382
_refine_ls_shift/su_max 0.0008
_refine_ls_shift/su_mean 0.0000
_refine_ls_structure_factor_coef Fsqd
_refine_ls_weighting_details 'w=1/[\s^2^(Fo^2^)+(0.1P)^2^] where P=(Fo^2^+2Fc^2^)/3'
_refine_ls_weighting_scheme calc
_refine_ls_wR_factor_gt 0.1460
_refine_ls_wR_factor_ref 0.1515
_reflns_Friedel_coverage 0.0
_reflns_limit_h_max 22
_reflns_limit_h_min -22
_reflns_limit_k_max 17
_reflns_limit_k_min -17
_reflns_limit_l_max 30
_reflns_limit_l_min 0
_reflns_number_gt 22741
_reflns_number_total 25785
_reflns_threshold_expression I>=2u(I)
_cod_data_source_file d3dt04313d2.cif
_cod_data_source_block texray_a
_cod_depositor_comments 'Adding full bibliography for 7715472--7715473.cif.'
_cod_database_code 7715472
_olex2_refinement_description
;
1. Fixed Uiso
 At 1.2 times of:
  All C(H) groups
2. Restrained distances
 C1-Cl1
 1.78 with sigma of 0.02
 Cl1-Cl2
 2.9 with sigma of 0.02
 C2-Cl4
 1.78 with sigma of 0.02
 C11-Cl4A
 1.78 with sigma of 0.02
 Cl4-Cl5
 2.9 with sigma of 0.02
 Cl4A-Cl5A
 2.9 with sigma of 0.02
 C3-Cl7
 1.78 with sigma of 0.02
 C9-Cl7A
 1.78 with sigma of 0.02
 Cl7-Cl9
 2.9 with sigma of 0.02
 Cl7A-Cl8A = Cl8A-Cl9A = Cl9A-Cl7A
 2.9 with sigma of 0.02
 C4-Cl10
 1.78 with sigma of 0.02
 Cl10-Cl12
 2.9 with sigma of 0.02
 C5-Cl13
 1.78 with sigma of 0.02
 Cl13-Cl14
 2.9 with sigma of 0.02
 C6-Cl16
 1.78 with sigma of 0.02
 C10-Cl1D
 1.78 with sigma of 0.02
 Cl16-Cl17
 2.9 with sigma of 0.02
 Cl1D-Cl1E
 2.9 with sigma of 0.02
 C7-Cl19
 1.78 with sigma of 0.02
 Cl19-Cl20
 2.9 with sigma of 0.02
 C8-Cl22
 1.78 with sigma of 0.02
 C8C-Cl1A
 1.78 with sigma of 0.02
 Cl22-Cl23
 2.9 with sigma of 0.02
 Cl1A-Cl1B
 2.9 with sigma of 0.02
 C1-Cl1 \\sim C1-Cl2 \\sim C1-Cl3
 with sigma of 0.02
 Cl1-Cl2 \\sim Cl2-Cl3 \\sim Cl3-Cl1
 with sigma of 0.02
 C2-Cl4 \\sim C2-Cl5 \\sim C2-Cl6
 with sigma of 0.02
 C11-Cl4A \\sim C11-Cl5A \\sim C11-Cl6A
 with sigma of 0.02
 Cl4-Cl5 \\sim Cl5-Cl6 \\sim Cl6-Cl4
 with sigma of 0.02
 Cl4A-Cl5A \\sim Cl5A-Cl6A \\sim Cl6A-Cl4A
 with sigma of 0.02
 C3-Cl7 \\sim C3-Cl8 \\sim C3-Cl9
 with sigma of 0.02
 C9-Cl7A \\sim C9-Cl8A \\sim C9-Cl9A
 with sigma of 0.02
 Cl7-Cl8 \\sim Cl8-Cl9 \\sim Cl9-Cl7
 with sigma of 0.02
 C4-Cl10 \\sim C4-Cl11 \\sim C4-Cl12
 with sigma of 0.02
 Cl10-Cl11 \\sim Cl11-Cl12 \\sim Cl12-Cl10
 with sigma of 0.02
 C5-Cl13 \\sim C5-Cl14 \\sim C5-Cl15
 with sigma of 0.02
 Cl13-Cl14 \\sim Cl14-Cl15 \\sim Cl15-Cl13
 with sigma of 0.02
 C6-Cl16 \\sim C6-Cl17 \\sim C6-Cl18
 with sigma of 0.02
 C10-Cl1D \\sim C10-Cl1E \\sim C10-Cl
 with sigma of 0.02
 Cl16-Cl17 \\sim Cl17-Cl18 \\sim Cl18-Cl16
 with sigma of 0.02
 Cl1D-Cl1E \\sim Cl1E-Cl \\sim Cl-Cl1D
 with sigma of 0.02
 C7-Cl19 \\sim C7-Cl20 \\sim C7-Cl21
 with sigma of 0.02
 Cl19-Cl20 \\sim Cl20-Cl21 \\sim Cl21-Cl19
 with sigma of 0.02
 C8-Cl22 \\sim C8-Cl23 \\sim C8-Cl24
 with sigma of 0.02
 C8C-Cl1A \\sim C8C-Cl1B \\sim C8C-Cl1C
 with sigma of 0.02
 Cl22-Cl23 \\sim Cl23-Cl24 \\sim Cl24-Cl22
 with sigma of 0.02
 Cl1A-Cl1B \\sim Cl1B-Cl1C \\sim Cl1C-Cl1A
 with sigma of 0.02
3. Rigid bond restraints
 C1, Cl1, Cl2, Cl3
 with sigma for 1-2 distances of 0.01 and sigma for 1-3 distances of 0.01
 C11, Cl4A, Cl5A, Cl6A
 with sigma for 1-2 distances of 0.01 and sigma for 1-3 distances of 0.01
 C3, Cl7, Cl8, Cl9
 with sigma for 1-2 distances of 0.01 and sigma for 1-3 distances of 0.01
 C9, Cl7A, Cl8A, Cl9A
 with sigma for 1-2 distances of 0.01 and sigma for 1-3 distances of 0.01
 C4, Cl10, Cl11, Cl12
 with sigma for 1-2 distances of 0.01 and sigma for 1-3 distances of 0.01
 C5, Cl13, Cl14, Cl15
 with sigma for 1-2 distances of 0.01 and sigma for 1-3 distances of 0.01
 C7, Cl19, Cl20, Cl21
 with sigma for 1-2 distances of 0.01 and sigma for 1-3 distances of 0.01
 C8, Cl22, Cl23, Cl24
 with sigma for 1-2 distances of 0.01 and sigma for 1-3 distances of 0.01
 C8C, Cl1A, Cl1B, Cl1C
 with sigma for 1-2 distances of 0.01 and sigma for 1-3 distances of 0.01
4. Uiso/Uaniso restraints and constraints
Uanis(C1) \\sim Ueq, Uanis(Cl1) \\sim Ueq, Uanis(Cl2) \\sim Ueq, Uanis(Cl3)
\\sim Ueq: with sigma of 0.1 and sigma for terminal atoms of 0.2
Uanis(C2) \\sim Ueq, Uanis(Cl4) \\sim Ueq, Uanis(Cl5) \\sim Ueq, Uanis(Cl6)
\\sim Ueq: with sigma of 0.1 and sigma for terminal atoms of 0.2
Uanis(C11) \\sim Ueq, Uanis(Cl4A) \\sim Ueq, Uanis(Cl5A) \\sim Ueq, Uanis(Cl6A)
\\sim Ueq: with sigma of 0.1 and sigma for terminal atoms of 0.2
Uanis(C3) \\sim Ueq, Uanis(Cl7) \\sim Ueq, Uanis(Cl8) \\sim Ueq, Uanis(Cl9)
\\sim Ueq: with sigma of 0.1 and sigma for terminal atoms of 0.2
Uanis(C9) \\sim Ueq, Uanis(Cl7A) \\sim Ueq, Uanis(Cl8A) \\sim Ueq, Uanis(Cl9A)
\\sim Ueq: with sigma of 0.1 and sigma for terminal atoms of 0.2
Uanis(C4) \\sim Ueq, Uanis(Cl10) \\sim Ueq, Uanis(Cl11) \\sim Ueq, Uanis(Cl12)
\\sim Ueq: with sigma of 0.1 and sigma for terminal atoms of 0.2
Uanis(C5) \\sim Ueq, Uanis(Cl13) \\sim Ueq, Uanis(Cl14) \\sim Ueq, Uanis(Cl15)
\\sim Ueq: with sigma of 0.1 and sigma for terminal atoms of 0.2
Uanis(C6) \\sim Ueq, Uanis(Cl16) \\sim Ueq, Uanis(Cl17) \\sim Ueq, Uanis(Cl18)
\\sim Ueq: with sigma of 0.1 and sigma for terminal atoms of 0.2
Uanis(C10) \\sim Ueq, Uanis(Cl1D) \\sim Ueq, Uanis(Cl1E) \\sim Ueq, Uanis(Cl)
\\sim Ueq: with sigma of 0.1 and sigma for terminal atoms of 0.2
Uanis(C7) \\sim Ueq, Uanis(Cl19) \\sim Ueq, Uanis(Cl20) \\sim Ueq, Uanis(Cl21)
\\sim Ueq: with sigma of 0.1 and sigma for terminal atoms of 0.2
Uanis(C8) \\sim Ueq, Uanis(Cl22) \\sim Ueq, Uanis(Cl23) \\sim Ueq, Uanis(Cl24)
\\sim Ueq: with sigma of 0.1 and sigma for terminal atoms of 0.2
Uanis(C8C) \\sim Ueq, Uanis(Cl1A) \\sim Ueq, Uanis(Cl1B) \\sim Ueq, Uanis(Cl1C)
\\sim Ueq: with sigma of 0.1 and sigma for terminal atoms of 0.2
5. Rigid body (RIGU) restrains
 C2, Cl4, Cl5, Cl6
 with sigma for 1-2 distances of 0.004 and sigma for 1-3 distances of 0.004
 C6, Cl16, Cl17, Cl18
 with sigma for 1-2 distances of 0.004 and sigma for 1-3 distances of 0.004
 C10, Cl1D, Cl1E, Cl
 with sigma for 1-2 distances of 0.004 and sigma for 1-3 distances of 0.004
6. Others
 Sof(C8C)=Sof(H8C)=Sof(Cl1A)=Sof(Cl1B)=Sof(Cl1C)=1-FVAR(1)
 Sof(Cl22)=Sof(Cl23)=Sof(Cl24)=Sof(C8)=Sof(H8)=FVAR(1)
 Sof(C9)=Sof(H9)=Sof(Cl9A)=Sof(Cl8A)=Sof(Cl7A)=1-FVAR(2)
 Sof(Cl8)=Sof(Cl9)=Sof(C3)=Sof(H3)=Sof(Cl7)=FVAR(2)
 Sof(C10)=Sof(H10)=Sof(Cl)=Sof(Cl1D)=Sof(Cl1E)=1-FVAR(3)
 Sof(Cl16)=Sof(Cl18)=Sof(Cl17)=Sof(C6)=Sof(H6)=FVAR(3)
 Sof(Cl4A)=Sof(C11)=Sof(H11)=Sof(Cl6A)=Sof(Cl5A)=1-FVAR(4)
 Sof(Cl4)=Sof(Cl5)=Sof(Cl6)=Sof(C2)=Sof(H2)=FVAR(4)
7.a Ternary CH refined with riding coordinates:
 C4(H4), C1(H1), C5(H5), C7(H7), C3(H3), C2(H2), C6(H6), C8(H8), C8C(H8C),
 C9(H9), C10(H10), C11(H11)
7.b Aromatic/amide H refined with riding coordinates:
 C14B(H14B), C57B(H57B), C4B(H4B), C47B(H47B), C58A(H58A), C63A(H63A),
 C18B(H18B), C48A(H48A), C8B(H8B), C53A(H53A), C47A(H47A), C17A(H17A),
 C52B(H52B), C57A(H57A), C7A(H7A), C13B(H13B), C62B(H62B), C12A(H12A),
 C13A(H13A), C58B(H58B), C43A(H43A), C44A(H44A), C9B(H9B), C48B(H48B),
 C23B(H23B), C62A(H62A), C76B(H76B), C3A(H3A), C66B(H66B), C76A(H76A),
 C82A(H82A), C22B(H22B), C78B(H78B), C19B(H19B), C34B(H34B), C53B(H53B),
 C31A(H31A), C8A(H8A), C3B(H3B), C2A(H2A), C35B(H35B), C63B(H63B), C32A(H32A),
 C69B(H69B), C37B(H37B), C26B(H26B), C87A(H87A), C18A(H18A), C70A(H70A),
 C88A(H88A), C82B(H82B), C25B(H25B), C73A(H73A), C34A(H34A), C22A(H22A),
 C36B(H36B), C38B(H38B), C86A(H86A), C70B(H70B), C52A(H52A), C28A(H28A),
 C84A(H84A), C85A(H85A), C40A(H40A), C72A(H72A), C88B(H88B), C24B(H24B),
 C78A(H78A), C74A(H74A), C81B(H81B), C75A(H75A), C67B(H67B), C40B(H40B),
 C29A(H29A), C79B(H79B), C66A(H66A), C41A(H41A), C84B(H84B), C28B(H28B),
 C80B(H80B), C42A(H42A), C72B(H72B), C68B(H68B), C30A(H30A), C38A(H38A),
 C26A(H26A), C35A(H35A), C32B(H32B), C29B(H29B), C44B(H44B), C23A(H23A),
 C41B(H41B), C85B(H85B), C73B(H73B), C36A(H36A), C67A(H67A), C75B(H75B),
 C74B(H74B), C81A(H81A), C86B(H86B), C25A(H25A), C30B(H30B), C69A(H69A),
 C37A(H37A), C24A(H24A), C79A(H79A), C87B(H87B), C42B(H42B), C68A(H68A),
 C80A(H80A), C31B(H31B), C43B(H43B), C89B(H89B), C89A(H89A), C93B(H93B),
 C93A(H93A), C91B(H91B), C91A(H91A), C92B(H92B), C90B(H90B), C92A(H92A),
 C90A(H90A)
;
_olex2_submission_original_sample_id FePor2NI3
_olex2_submission_special_instructions 'No special instructions were received'

loop_
_space_group_symop_id
_space_group_symop_operation_xyz
1 x,y,z
2 -x,-y,-z

loop_
_atom_site_label
_atom_site_type_symbol
_atom_site_fract_x
_atom_site_fract_y
_atom_site_fract_z
_atom_site_U_iso_or_equiv
_atom_site_adp_type
_atom_site_occupancy
_atom_site_site_symmetry_order
_atom_site_refinement_flags_posn
_atom_site_refinement_flags_adp
_atom_site_refinement_flags_occupancy
_atom_site_disorder_group
I001 I 1.0 0.5 0.5 0.03092(11) Uani 1.000000 2 S T P .
I002 I 1.0 0.5 1.0 0.03107(11) Uani 1.000000 2 S T P .
I003 I 0.5 1.0 0.5 0.03117(11) Uani 1.000000 2 S T P .
I004 I 0.5 1.0 1.0 0.03099(11) Uani 1.000000 2 S T P .
I005 I 0.626500(14) 0.920900(18) 0.978610(11) 0.04003(10) Uani 1.000000 1 . . . .
I006 I 0.373600(14) 0.921020(18) 0.521380(11) 0.04041(10) Uani 1.000000 1 . . . .
I007 I 1.126460(14) 0.420890(18) 0.521460(10) 0.04001(10) Uani 1.000000 1 . . . .
I008 I 0.873640(14) 0.421070(18) 0.978540(11) 0.04035(10) Uani 1.000000 1 . . . .
Fe2B Fe 1.00007(2) 0.01810(3) 0.749980(16) 0.01921(12) Uani 1.000000 1 . . . .
Fe1B Fe 1.00003(2) 0.22364(3) 0.749980(17) 0.01999(13) Uani 1.000000 1 . . . .
Fe2A Fe 0.50009(2) 0.51811(3) 0.750020(16) 0.01920(13) Uani 1.000000 1 . . . .
Fe1A Fe 0.50002(2) 0.72364(3) 0.750010(17) 0.01987(13) Uani 1.000000 1 . . . .
Cl3 Cl 0.99730(6) 0.26255(7) 0.46207(4) 0.0461(3) Uani 1.000000 1 D U . .
Cl14 Cl 0.49720(6) 0.76246(7) 1.03787(4) 0.0461(3) Uani 1.000000 1 D U . .
Cl10 Cl 1.00267(6) 0.26261(7) 1.03797(4) 0.0468(3) Uani 1.000000 1 D U . .
Cl19 Cl 0.50274(6) 0.76269(7) 0.46200(4) 0.0467(3) Uani 1.000000 1 D U . .
Cl15 Cl 0.61017(6) 0.65501(8) 1.02539(4) 0.0529(3) Uani 1.000000 1 D U . .
Cl11 Cl 0.88996(6) 0.15501(8) 1.02529(4) 0.0530(3) Uani 1.000000 1 D U . .
Cl2 Cl 1.11018(6) 0.15493(8) 0.47461(4) 0.0529(3) Uani 1.000000 1 D U . .
Cl21 Cl 0.38998(6) 0.65503(8) 0.47470(4) 0.0533(3) Uani 1.000000 1 D U . .
Cl13 Cl 0.57124(8) 0.70599(9) 1.12092(4) 0.0631(4) Uani 1.000000 1 D U . .
Cl20 Cl 0.42840(8) 0.70573(9) 0.37914(4) 0.0631(4) Uani 1.000000 1 D U . .
Cl1 Cl 1.07134(8) 0.20607(9) 0.37911(4) 0.0627(3) Uani 1.000000 1 D U . .
Cl12 Cl 0.92838(8) 0.20573(9) 1.12088(4) 0.0630(4) Uani 1.000000 1 D U . .
Cl4 Cl 1.02262(9) 0.58970(15) 0.63644(9) 0.0842(7) Uani 0.803(3) 1 D U . 1
Cl8 Cl 0.97735(9) 0.58979(14) 0.86337(9) 0.0827(7) Uani 0.782(3) 1 D U . 1
Cl16 Cl 0.52255(9) 1.08999(14) 0.86333(9) 0.0848(7) Uani 0.795(3) 1 D U . 1
Cl18 Cl 0.61407(10) 0.97795(14) 0.81478(8) 0.0800(7) Uani 0.795(3) 1 D U . 1
Cl5 Cl 1.11393(10) 0.47762(13) 0.68519(8) 0.0811(7) Uani 0.803(3) 1 D U . 1
Cl9 Cl 0.88648(10) 0.47767(14) 0.81477(9) 0.0829(7) Uani 0.782(3) 1 D U . 1
N1B N 1.09221(14) 0.24977(18) 0.76703(10) 0.0234(6) Uani 1.000000 1 . . . .
N3B N 0.90802(14) 0.24962(18) 0.73267(10) 0.0223(6) Uani 1.000000 1 . . . .
N7B N 1.02860(14) 0.01102(17) 0.81883(10) 0.0214(6) Uani 1.000000 1 . . . .
N5B N 0.97145(14) 0.01137(18) 0.68113(10) 0.0213(6) Uani 1.000000 1 . . . .
N5A N 0.52853(14) 0.51099(18) 0.68132(10) 0.0217(6) Uani 1.000000 1 . . . .
N2A N 0.40790(14) 0.74962(18) 0.76743(10) 0.0221(6) Uani 1.000000 1 . . . .
N8B N 1.09442(14) 0.00930(18) 0.72931(10) 0.0227(6) Uani 1.000000 1 . . . .
N7A N 0.47132(14) 0.51133(18) 0.81897(10) 0.0216(6) Uani 1.000000 1 . . . .
N9B N 1.00007(14) 0.12154(18) 0.74988(9) 0.0195(6) Uani 1.000000 1 . . . .
N4A N 0.59228(14) 0.74992(18) 0.73295(10) 0.0223(6) Uani 1.000000 1 . . . .
N6B N 0.90574(14) 0.00908(18) 0.77065(10) 0.0225(6) Uani 1.000000 1 . . . .
N1A N 0.47710(14) 0.73929(18) 0.68109(10) 0.0234(6) Uani 1.000000 1 . . . .
N6A N 0.40570(14) 0.50893(18) 0.72933(10) 0.0227(6) Uani 1.000000 1 . . . .
N4B N 0.97695(14) 0.23915(18) 0.81878(10) 0.0238(6) Uani 1.000000 1 . . . .
N8A N 0.59438(14) 0.50913(18) 0.77059(10) 0.0222(6) Uani 1.000000 1 . . . .
N3A N 0.52308(14) 0.73884(18) 0.81903(10) 0.0239(6) Uani 1.000000 1 . . . .
N2B N 1.02329(14) 0.23876(18) 0.68099(10) 0.0237(6) Uani 1.000000 1 . . . .
N9A N 0.49999(13) 0.62139(18) 0.75001(9) 0.0191(6) Uani 1.000000 1 . . . .
N10B N 1.00016(18) -0.1199(2) 0.75001(12) 0.0367(8) Uani 1.000000 1 . . . .
C6A C 0.35452(17) 0.7578(2) 0.73540(12) 0.0234(7) Uani 1.000000 1 . . . .
C15B C 0.85476(17) 0.2576(2) 0.76443(12) 0.0233(7) Uani 1.000000 1 . . . .
C16A C 0.64517(17) 0.7576(2) 0.76449(12) 0.0237(7) Uani 1.000000 1 . . . .
C5B C 1.14527(17) 0.2576(2) 0.73537(12) 0.0232(7) Uani 1.000000 1 . . . .
C51B C 1.14865(18) 0.0058(2) 0.75880(13) 0.0250(8) Uani 1.000000 1 . . . .
C61B C 0.85109(18) 0.0061(2) 0.74119(12) 0.0248(8) Uani 1.000000 1 . . . .
C12B C 0.88107(18) 0.2668(2) 0.68776(12) 0.0240(7) Uani 1.000000 1 . . . .
N10A N 0.50028(18) 0.3800(2) 0.74999(12) 0.0362(8) Uani 1.000000 1 . . . .
C46A C 0.59151(17) 0.5245(2) 0.66415(12) 0.0218(7) Uani 1.000000 1 . . . .
C59B C 0.90853(17) 0.0254(2) 0.66389(12) 0.0221(7) Uani 1.000000 1 . . . .
C14B C 0.79780(18) 0.2873(2) 0.73933(12) 0.0259(8) Uani 1.000000 1 . . . .
H14B H 0.75697(18) 0.2999(2) 0.75289(12) 0.0311(9) Uiso 1.000000 1 R . . .
C57B C 0.97380(17) 0.0296(2) 0.59917(12) 0.0231(7) Uani 1.000000 1 . . . .
H57B H 0.98951(17) 0.0344(2) 0.56784(12) 0.0277(9) Uiso 1.000000 1 R . . .
C56B C 1.01244(17) 0.0121(2) 0.64155(12) 0.0217(7) Uani 1.000000 1 . . . .
C49B C 1.09152(17) 0.0246(2) 0.83585(12) 0.0215(7) Uani 1.000000 1 . . . .
C60B C 0.85105(17) 0.0203(2) 0.69158(12) 0.0223(7) Uani 1.000000 1 . . . .
C4B C 1.20218(18) 0.2870(2) 0.76075(12) 0.0273(8) Uani 1.000000 1 . . . .
H4B H 1.24307(18) 0.2995(2) 0.74725(12) 0.0328(10) Uiso 1.000000 1 R . . .
C46B C 0.98752(18) 0.0117(2) 0.85856(12) 0.0233(7) Uani 1.000000 1 . . . .
C47B C 1.02629(17) 0.0292(2) 0.90095(12) 0.0227(7) Uani 1.000000 1 . . . .
H47B H 1.01051(17) 0.0339(2) 0.93227(12) 0.0273(9) Uiso 1.000000 1 R . . .
C61A C 0.61725(18) 0.4924(2) 0.81662(12) 0.0241(8) Uani 1.000000 1 . . . .
C54B C 1.11734(18) -0.0077(2) 0.68348(12) 0.0255(8) Uani 1.000000 1 . . . .
C56A C 0.40868(17) 0.5250(2) 0.83618(12) 0.0222(7) Uani 1.000000 1 . . . .
C58A C 0.47366(17) 0.5296(2) 0.90088(12) 0.0236(7) Uani 1.000000 1 . . . .
H58A H 0.48933(17) 0.5346(2) 0.93221(12) 0.0284(9) Uiso 1.000000 1 R . . .
C2B C 1.11897(18) 0.2670(2) 0.81226(12) 0.0237(7) Uani 1.000000 1 . . . .
C59A C 0.51238(17) 0.5121(2) 0.85853(12) 0.0215(7) Uani 1.000000 1 . . . .
C9A C 0.38102(18) 0.7672(2) 0.81225(12) 0.0246(8) Uani 1.000000 1 . . . .
C63A C 0.70540(17) 0.4823(2) 0.76835(12) 0.0251(8) Uani 1.000000 1 . . . .
H63A H 0.74793(17) 0.4749(2) 0.75643(12) 0.0301(9) Uiso 1.000000 1 R . . .
C19A C 0.61895(17) 0.7669(2) 0.68762(12) 0.0232(7) Uani 1.000000 1 . . . .
C54A C 0.35127(18) 0.5061(2) 0.75897(13) 0.0247(8) Uani 1.000000 1 . . . .
C60A C 0.57979(18) 0.4973(2) 0.85847(13) 0.0243(8) Uani 1.000000 1 . . . .
C50B C 1.14864(17) 0.0200(2) 0.80853(12) 0.0219(7) Uani 1.000000 1 . . . .
C45B C 0.92040(17) -0.0026(2) 0.85872(12) 0.0232(7) Uani 1.000000 1 . . . .
C55B C 1.07969(18) -0.0029(2) 0.64159(12) 0.0247(8) Uani 1.000000 1 . . . .
C49A C 0.48772(18) 0.5117(2) 0.64138(12) 0.0235(8) Uani 1.000000 1 . . . .
C18B C 0.91897(18) 0.2164(2) 0.88943(13) 0.0254(8) Uani 1.000000 1 . . . .
H18B H 0.88399(18) 0.2064(2) 0.91035(13) 0.0305(9) Uiso 1.000000 1 R . . .
C48A C 0.52639(17) 0.5294(2) 0.59885(12) 0.0229(7) Uani 1.000000 1 . . . .
H48A H 0.51060(17) 0.5343(2) 0.56754(12) 0.0274(9) Uiso 1.000000 1 R . . .
C64A C 0.64826(18) 0.5059(2) 0.74116(13) 0.0245(8) Uani 1.000000 1 . . . .
C8B C 1.08091(18) 0.2167(2) 0.61077(13) 0.0257(8) Uani 1.000000 1 . . . .
H8B H 1.11604(18) 0.2074(2) 0.58986(13) 0.0309(9) Uiso 1.000000 1 R . . .
C53A C 0.29462(18) 0.4825(2) 0.73139(12) 0.0254(8) Uani 1.000000 1 . . . .
H53A H 0.25204(18) 0.4751(2) 0.74323(12) 0.0305(9) Uiso 1.000000 1 R . . .
C39A C 0.62513(18) 0.7635(2) 0.59838(12) 0.0249(8) Uani 1.000000 1 . . . .
C64B C 0.88307(18) -0.0077(2) 0.81663(12) 0.0236(8) Uani 1.000000 1 . . . .
C47A C 0.58958(17) 0.5374(2) 0.61317(12) 0.0234(7) Uani 1.000000 1 . . . .
H47A H 0.62555(17) 0.5493(2) 0.59349(12) 0.0280(9) Uiso 1.000000 1 R . . .
C17B C 0.91454(17) 0.2294(2) 0.83858(12) 0.0233(7) Uani 1.000000 1 . . . .
C14A C 0.58515(17) 0.7283(2) 0.83867(12) 0.0229(7) Uani 1.000000 1 . . . .
C21B C 1.12521(18) 0.2634(2) 0.90144(12) 0.0251(8) Uani 1.000000 1 . . . .
C27A C 0.37470(18) 0.7633(2) 0.90135(12) 0.0249(8) Uani 1.000000 1 . . . .
C17A C 0.70219(18) 0.7872(2) 0.73930(13) 0.0275(8) Uani 1.000000 1 . . . .
H17A H 0.74303(18) 0.7996(2) 0.75288(13) 0.0330(10) Uiso 1.000000 1 R . . .
C50A C 0.42017(17) 0.4971(2) 0.64120(12) 0.0233(7) Uani 1.000000 1 . . . .
C52B C 1.20526(17) -0.0179(2) 0.73166(12) 0.0243(8) Uani 1.000000 1 . . . .
H52B H 1.24779(17) -0.0254(2) 0.74355(12) 0.0291(9) Uiso 1.000000 1 R . . .
C57A C 0.41031(17) 0.5375(2) 0.88637(12) 0.0240(8) Uani 1.000000 1 . . . .
H57A H 0.37421(17) 0.5490(2) 0.90598(12) 0.0288(9) Uiso 1.000000 1 R . . .
C55A C 0.35116(17) 0.5201(2) 0.80855(12) 0.0217(7) Uani 1.000000 1 . . . .
C71A C 0.38626(17) 0.4883(2) 0.59420(12) 0.0249(8) Uani 1.000000 1 . . . .
C45A C 0.64860(17) 0.5199(2) 0.69160(12) 0.0223(7) Uani 1.000000 1 . . . .
C51A C 0.38331(18) 0.4923(2) 0.68342(12) 0.0240(8) Uani 1.000000 1 . . . .
C7A C 0.29784(18) 0.7873(2) 0.76071(12) 0.0274(8) Uani 1.000000 1 . . . .
H7A H 0.25693(18) 0.7998(2) 0.74728(12) 0.0329(10) Uiso 1.000000 1 R . . .
C13B C 0.81393(18) 0.2938(2) 0.69257(13) 0.0286(8) Uani 1.000000 1 . . . .
H13B H 0.78655(18) 0.3124(2) 0.66790(13) 0.0344(10) Uiso 1.000000 1 R . . .
C62B C 0.79481(18) -0.0174(2) 0.76864(12) 0.0258(8) Uani 1.000000 1 . . . .
H62B H 0.75221(18) -0.0247(2) 0.75681(12) 0.0309(9) Uiso 1.000000 1 R . . .
C4A C 0.41455(17) 0.7297(2) 0.66132(12) 0.0233(7) Uani 1.000000 1 . . . .
C12A C 0.51706(18) 0.7211(2) 0.90114(12) 0.0252(8) Uani 1.000000 1 . . . .
H12A H 0.49941(18) 0.7154(2) 0.93186(12) 0.0303(9) Uiso 1.000000 1 R . . .
C13A C 0.58074(18) 0.7164(2) 0.88924(13) 0.0257(8) Uani 1.000000 1 . . . .
H13A H 0.61581(18) 0.7070(2) 0.91017(13) 0.0308(9) Uiso 1.000000 1 R . . .
C7B C 1.08505(17) 0.2286(2) 0.66127(12) 0.0230(7) Uani 1.000000 1 . . . .
C33B C 0.87469(18) 0.2631(2) 0.59860(12) 0.0250(8) Uani 1.000000 1 . . . .
C58B C 0.91063(17) 0.0378(2) 0.61357(12) 0.0240(8) Uani 1.000000 1 . . . .
H58B H 0.87468(17) 0.0496(2) 0.59385(12) 0.0288(9) Uiso 1.000000 1 R . . .
C43A C 0.72127(18) 0.7282(2) 0.55111(13) 0.0303(8) Uani 1.000000 1 . . . .
H43A H 0.76043(18) 0.6984(2) 0.54750(13) 0.0364(10) Uiso 1.000000 1 R . . .
C44A C 0.68386(18) 0.7182(2) 0.59211(13) 0.0282(8) Uani 1.000000 1 . . . .
H44A H 0.69770(18) 0.6811(2) 0.61586(13) 0.0339(10) Uiso 1.000000 1 R . . .
C9B C 1.01716(18) 0.2212(2) 0.59892(12) 0.0255(8) Uani 1.000000 1 . . . .
H9B H 0.99956(18) 0.2154(2) 0.56818(12) 0.0306(9) Uiso 1.000000 1 R . . .
C48B C 1.08962(17) 0.0376(2) 0.88675(12) 0.0232(7) Uani 1.000000 1 . . . .
H48B H 1.12552(17) 0.0497(2) 0.90645(12) 0.0279(9) Uiso 1.000000 1 R . . .
C6B C 1.14374(17) 0.2406(2) 0.68694(12) 0.0242(8) Uani 1.000000 1 . . . .
C10B C 0.98092(17) 0.2366(2) 0.64205(12) 0.0236(8) Uani 1.000000 1 . . . .
C5A C 0.35636(17) 0.7409(2) 0.68679(12) 0.0237(7) Uani 1.000000 1 . . . .
C23B C 1.1426(2) 0.3274(2) 0.97924(13) 0.0332(9) Uani 1.000000 1 . . . .
H23B H 1.1290(2) 0.3642(2) 1.00325(13) 0.0399(11) Uiso 1.000000 1 R . . .
C62A C 0.68604(18) 0.4729(2) 0.81449(13) 0.0276(8) Uani 1.000000 1 . . . .
H62A H 0.71258(18) 0.4566(2) 0.84016(13) 0.0331(10) Uiso 1.000000 1 R . . .
C15A C 0.64362(17) 0.7406(2) 0.81292(12) 0.0242(8) Uani 1.000000 1 . . . .
C21A C 0.29250(17) 0.7416(2) 0.66029(12) 0.0243(7) Uani 1.000000 1 . . . .
C76B C 1.22916(19) -0.0269(2) 0.87202(12) 0.0293(8) Uani 1.000000 1 . . . .
H76B H 1.19857(19) -0.0665(2) 0.88237(12) 0.0351(10) Uiso 1.000000 1 R . . .
C11A C 0.48104(17) 0.7367(2) 0.85793(12) 0.0233(8) Uani 1.000000 1 . . . .
C3A C 0.41916(17) 0.7166(2) 0.61054(13) 0.0255(8) Uani 1.000000 1 . . . .
H3A H 0.38424(17) 0.7064(2) 0.58959(13) 0.0306(9) Uiso 1.000000 1 R . . .
C66B C 0.82980(18) 0.0347(2) 0.91734(13) 0.0280(8) Uani 1.000000 1 . . . .
H66B H 0.81371(18) 0.0737(2) 0.89539(13) 0.0336(10) Uiso 1.000000 1 R . . .
C65B C 0.88608(17) -0.0118(2) 0.90582(12) 0.0249(8) Uani 1.000000 1 . . . .
C76A C 0.32965(18) 0.5351(2) 0.58281(13) 0.0275(8) Uani 1.000000 1 . . . .
H76A H 0.31337(18) 0.5740(2) 0.60471(13) 0.0330(10) Uiso 1.000000 1 R . . .
C82A C 0.27060(18) 0.4725(2) 0.87224(12) 0.0283(8) Uani 1.000000 1 . . . .
H82A H 0.30089(18) 0.4322(2) 0.88216(12) 0.0340(10) Uiso 1.000000 1 R . . .
C83A C 0.61400(17) 0.4879(2) 0.90606(12) 0.0237(7) Uani 1.000000 1 . . . .
C77A C 0.28563(18) 0.5259(2) 0.83339(12) 0.0261(8) Uani 1.000000 1 . . . .
C83B C 0.78560(18) 0.0262(2) 0.66674(12) 0.0258(8) Uani 1.000000 1 . . . .
C22B C 1.10474(18) 0.3180(2) 0.93786(12) 0.0274(8) Uani 1.000000 1 . . . .
H22B H 1.06569(18) 0.3481(2) 0.93438(12) 0.0329(9) Uiso 1.000000 1 R . . .
C27B C 1.20752(17) 0.2415(2) 0.66018(12) 0.0252(8) Uani 1.000000 1 . . . .
C78B C 1.17024(18) 0.0347(2) 0.58281(12) 0.0277(8) Uani 1.000000 1 . . . .
H78B H 1.18633(18) 0.0735(2) 0.60490(12) 0.0332(10) Uiso 1.000000 1 R . . .
C19B C 0.98319(18) 0.2215(2) 0.90125(12) 0.0267(8) Uani 1.000000 1 . . . .
H19B H 1.00083(18) 0.2161(2) 0.93200(12) 0.0320(9) Uiso 1.000000 1 R . . .
C34B C 0.89511(19) 0.3182(2) 0.56199(12) 0.0280(8) Uani 1.000000 1 . . . .
H34B H 0.93412(19) 0.3485(2) 0.56534(12) 0.0336(10) Uiso 1.000000 1 R . . .
C53B C 1.18582(18) -0.0274(2) 0.68529(13) 0.0276(8) Uani 1.000000 1 . . . .
H53B H 1.21225(18) -0.0436(2) 0.65956(13) 0.0331(10) Uiso 1.000000 1 R . . .
C31A C 0.27875(18) 0.7284(2) 0.94858(13) 0.0301(8) Uani 1.000000 1 . . . .
H31A H 0.23936(18) 0.6990(2) 0.95203(13) 0.0362(10) Uiso 1.000000 1 R . . .
C77B C 1.11405(17) -0.0119(2) 0.59396(12) 0.0241(8) Uani 1.000000 1 . . . .
C20A C 0.58625(18) 0.7554(2) 0.64406(12) 0.0240(8) Uani 1.000000 1 . . . .
C71B C 1.21439(18) 0.0252(2) 0.83307(12) 0.0251(8) Uani 1.000000 1 . . . .
C11B C 0.91359(18) 0.2548(2) 0.64434(13) 0.0245(8) Uani 1.000000 1 . . . .
C8A C 0.31413(18) 0.7937(2) 0.80751(13) 0.0289(8) Uani 1.000000 1 . . . .
H8A H 0.28675(18) 0.8121(2) 0.83223(13) 0.0346(10) Uiso 1.000000 1 R . . .
C3B C 1.18612(18) 0.2936(2) 0.80770(13) 0.0285(8) Uani 1.000000 1 . . . .
H3B H 1.21352(18) 0.3120(2) 0.83241(13) 0.0342(10) Uiso 1.000000 1 R . . .
C2A C 0.48329(18) 0.7217(2) 0.59880(12) 0.0269(8) Uani 1.000000 1 . . . .
H2A H 0.50089(18) 0.7163(2) 0.56804(12) 0.0322(10) Uiso 1.000000 1 R . . .
C35B C 0.8568(2) 0.3273(2) 0.52079(13) 0.0325(9) Uani 1.000000 1 . . . .
H35B H 0.8703(2) 0.3640(2) 0.49668(13) 0.0390(10) Uiso 1.000000 1 R . . .
C1A C 0.51966(17) 0.7368(2) 0.64179(12) 0.0232(7) Uani 1.000000 1 . . . .
C63B C 0.81365(18) -0.0273(2) 0.81438(12) 0.0268(8) Uani 1.000000 1 . . . .
H63B H 0.78697(18) -0.0437(2) 0.83995(12) 0.0321(9) Uiso 1.000000 1 R . . .
C32A C 0.31603(18) 0.7180(2) 0.90774(13) 0.0282(8) Uani 1.000000 1 . . . .
H32A H 0.30222(18) 0.6807(2) 0.88411(13) 0.0339(10) Uiso 1.000000 1 R . . .
C69B C 0.87737(18) -0.0802(2) 0.98344(12) 0.0293(8) Uani 1.000000 1 . . . .
H69B H 0.89354(18) -0.1184(2) 1.00581(12) 0.0352(10) Uiso 1.000000 1 R . . .
C16B C 0.85629(17) 0.2407(2) 0.81324(12) 0.0247(8) Uani 1.000000 1 . . . .
C33A C 0.70766(17) 0.7412(2) 0.83985(12) 0.0250(8) Uani 1.000000 1 . . . .
C37B C 0.77873(19) 0.2282(2) 0.55131(13) 0.0316(8) Uani 1.000000 1 . . . .
H37B H 0.73959(19) 0.1983(2) 0.54771(13) 0.0379(10) Uiso 1.000000 1 R . . .
C26B C 1.18388(18) 0.2185(2) 0.90782(13) 0.0281(8) Uani 1.000000 1 . . . .
H26B H 1.19786(18) 0.1816(2) 0.88400(13) 0.0337(10) Uiso 1.000000 1 R . . .
C10A C 0.41356(18) 0.7548(2) 0.85578(13) 0.0247(8) Uani 1.000000 1 . . . .
C87A C 0.62303(18) 0.4203(2) 0.98372(12) 0.0285(8) Uani 1.000000 1 . . . .
H87A H 0.60685(18) 0.3820(2) 1.00606(12) 0.0342(10) Uiso 1.000000 1 R . . .
C18A C 0.68617(18) 0.7938(2) 0.69231(13) 0.0279(8) Uani 1.000000 1 . . . .
H18A H 0.71357(18) 0.8124(2) 0.66765(13) 0.0335(10) Uiso 1.000000 1 R . . .
C70A C 0.72903(19) 0.4726(2) 0.62781(12) 0.0291(8) Uani 1.000000 1 . . . .
H70A H 0.69840(19) 0.4330(2) 0.61757(12) 0.0349(10) Uiso 1.000000 1 R . . .
C65A C 0.71459(18) 0.5253(2) 0.66702(12) 0.0253(8) Uani 1.000000 1 . . . .
C88A C 0.59100(17) 0.4313(2) 0.93977(12) 0.0262(8) Uani 1.000000 1 . . . .
H88A H 0.55341(17) 0.3999(2) 0.93300(12) 0.0315(9) Uiso 1.000000 1 R . . .
C82B C 1.09085(17) -0.0687(2) 0.56034(12) 0.0260(8) Uani 1.000000 1 . . . .
H82B H 1.05324(17) -0.1000(2) 0.56720(12) 0.0312(9) Uiso 1.000000 1 R . . .
C25B C 1.22132(18) 0.2281(2) 0.94886(13) 0.0296(8) Uani 1.000000 1 . . . .
H25B H 1.26056(18) 0.1984(2) 0.95240(13) 0.0355(10) Uiso 1.000000 1 R . . .
C39B C 0.79257(17) 0.2414(2) 0.83979(12) 0.0247(8) Uani 1.000000 1 . . . .
C73A C 0.37725(18) 0.4198(2) 0.51649(13) 0.0297(8) Uani 1.000000 1 . . . .
H73A H 0.39331(18) 0.3813(2) 0.49420(13) 0.0357(10) Uiso 1.000000 1 R . . .
C34A C 0.71880(19) 0.8013(2) 0.87616(12) 0.0298(8) Uani 1.000000 1 . . . .
H34A H 0.68566(19) 0.8388(2) 0.88469(12) 0.0358(10) Uiso 1.000000 1 R . . .
C22A C 0.28108(19) 0.8011(2) 0.62394(12) 0.0294(8) Uani 1.000000 1 . . . .
H22A H 0.31416(19) 0.8387(2) 0.61542(12) 0.0353(10) Uiso 1.000000 1 R . . .
C36B C 0.7993(2) 0.2829(2) 0.51536(13) 0.0322(9) Uani 1.000000 1 . . . .
H36B H 0.7741(2) 0.2893(2) 0.48763(13) 0.0386(10) Uiso 1.000000 1 R . . .
C20B C 1.01943(17) 0.2368(2) 0.85812(12) 0.0237(8) Uani 1.000000 1 . . . .
C38B C 0.81638(18) 0.2182(2) 0.59236(13) 0.0286(8) Uani 1.000000 1 . . . .
H38B H 0.80259(18) 0.1810(2) 0.61612(13) 0.0343(10) Uiso 1.000000 1 R . . .
C86A C 0.67879(19) 0.4665(3) 0.99382(13) 0.0324(9) Uani 1.000000 1 . . . .
H86A H 0.70063(19) 0.4589(3) 1.02294(13) 0.0389(11) Uiso 1.000000 1 R . . .
C70B C 0.90909(18) -0.0697(2) 0.93984(12) 0.0265(8) Uani 1.000000 1 . . . .
H70B H 0.94638(18) -0.1016(2) 0.93296(12) 0.0318(9) Uiso 1.000000 1 R . . .
C52A C 0.31346(18) 0.4728(2) 0.68576(12) 0.0262(8) Uani 1.000000 1 . . . .
H52A H 0.28675(18) 0.4565(2) 0.66018(12) 0.0315(9) Uiso 1.000000 1 R . . .
C28A C 0.39502(18) 0.8179(2) 0.93788(12) 0.0273(8) Uani 1.000000 1 . . . .
H28A H 0.43413(18) 0.8479(2) 0.93455(12) 0.0328(9) Uiso 1.000000 1 R . . .
C84A C 0.67030(18) 0.5349(2) 0.91701(13) 0.0279(8) Uani 1.000000 1 . . . .
H84A H 0.68633(18) 0.5737(2) 0.89489(13) 0.0335(10) Uiso 1.000000 1 R . . .
C85A C 0.70249(18) 0.5241(2) 0.96086(13) 0.0304(8) Uani 1.000000 1 . . . .
H85A H 0.73990(18) 0.5556(2) 0.96798(13) 0.0365(10) Uiso 1.000000 1 R . . .
C40A C 0.60470(18) 0.8177(2) 0.56233(12) 0.0276(8) Uani 1.000000 1 . . . .
H40A H 0.56564(18) 0.8478(2) 0.56584(12) 0.0331(9) Uiso 1.000000 1 R . . .
C72A C 0.40893(17) 0.4308(2) 0.56010(12) 0.0261(8) Uani 1.000000 1 . . . .
H72A H 0.44635(17) 0.3991(2) 0.56690(12) 0.0313(9) Uiso 1.000000 1 R . . .
C88B C 0.77057(18) -0.0275(2) 0.62794(13) 0.0289(8) Uani 1.000000 1 . . . .
H88B H 0.80083(18) -0.0679(2) 0.61817(13) 0.0347(10) Uiso 1.000000 1 R . . .
C1B C 1.08607(18) 0.2556(2) 0.85588(12) 0.0242(8) Uani 1.000000 1 . . . .
C24B C 1.20049(19) 0.2821(2) 0.98481(13) 0.0314(8) Uani 1.000000 1 . . . .
H24B H 1.22539(19) 0.2879(2) 1.01274(13) 0.0377(10) Uiso 1.000000 1 R . . .
C78A C 0.23821(18) 0.5831(2) 0.81811(13) 0.0306(8) Uani 1.000000 1 . . . .
H78A H 0.24673(18) 0.6173(2) 0.79172(13) 0.0367(10) Uiso 1.000000 1 R . . .
C74A C 0.32127(19) 0.4666(3) 0.50638(13) 0.0322(9) Uani 1.000000 1 . . . .
H74A H 0.29950(19) 0.4593(3) 0.47721(13) 0.0386(10) Uiso 1.000000 1 R . . .
C81B C 1.12291(18) -0.0799(2) 0.51624(13) 0.0298(8) Uani 1.000000 1 . . . .
H81B H 1.10680(18) -0.1182(2) 0.49391(13) 0.0357(10) Uiso 1.000000 1 R . . .
C75A C 0.29779(19) 0.5235(2) 0.53901(13) 0.0319(8) Uani 1.000000 1 . . . .
H75A H 0.26025(19) 0.5547(2) 0.53182(13) 0.0382(10) Uiso 1.000000 1 R . . .
C67B C 0.79747(19) 0.0238(2) 0.96091(13) 0.0318(8) Uani 1.000000 1 . . . .
H67B H 0.75991(19) 0.0551(2) 0.96795(13) 0.0381(10) Uiso 1.000000 1 R . . .
C40B C 0.78105(19) 0.3008(2) 0.87607(13) 0.0301(8) Uani 1.000000 1 . . . .
H40B H 0.81418(19) 0.3384(2) 0.88458(13) 0.0361(10) Uiso 1.000000 1 R . . .
C29A C 0.3570(2) 0.8273(2) 0.97908(13) 0.0329(9) Uani 1.000000 1 . . . .
H29A H 0.3705(2) 0.8642(2) 1.00305(13) 0.0394(11) Uiso 1.000000 1 R . . .
C79B C 1.20252(18) 0.0240(2) 0.53909(13) 0.0305(8) Uani 1.000000 1 . . . .
H79B H 1.23999(18) 0.0554(2) 0.53202(13) 0.0366(10) Uiso 1.000000 1 R . . .
C66A C 0.76167(18) 0.5827(2) 0.68176(13) 0.0306(8) Uani 1.000000 1 . . . .
H66A H 0.75286(18) 0.6173(2) 0.70790(13) 0.0367(10) Uiso 1.000000 1 R . . .
C41A C 0.6427(2) 0.8271(3) 0.52080(13) 0.0340(9) Uani 1.000000 1 . . . .
H41A H 0.6288(2) 0.8636(3) 0.49672(13) 0.0409(11) Uiso 1.000000 1 R . . .
C84B C 0.73817(18) 0.0831(2) 0.68185(13) 0.0303(8) Uani 1.000000 1 . . . .
H84B H 0.74654(18) 0.1173(2) 0.70826(13) 0.0364(10) Uiso 1.000000 1 R . . .
C28B C 1.21897(19) 0.3014(2) 0.62378(12) 0.0304(8) Uani 1.000000 1 . . . .
H28B H 1.18583(19) 0.3389(2) 0.61520(12) 0.0365(10) Uiso 1.000000 1 R . . .
C80B C 1.17877(19) -0.0334(2) 0.50623(13) 0.0315(9) Uani 1.000000 1 . . . .
H80B H 1.20057(19) -0.0408(2) 0.47708(13) 0.0378(10) Uiso 1.000000 1 R . . .
C42A C 0.70069(19) 0.7827(2) 0.51517(13) 0.0321(9) Uani 1.000000 1 . . . .
H42A H 0.72586(19) 0.7892(2) 0.48742(13) 0.0385(10) Uiso 1.000000 1 R . . .
C72B C 1.26148(18) 0.0827(3) 0.81813(13) 0.0312(8) Uani 1.000000 1 . . . .
H72B H 1.25266(18) 0.1170(3) 0.79186(13) 0.0374(10) Uiso 1.000000 1 R . . .
C68B C 0.82126(19) -0.0335(3) 0.99371(13) 0.0326(9) Uani 1.000000 1 . . . .
H68B H 0.79959(19) -0.0409(3) 1.02291(13) 0.0391(11) Uiso 1.000000 1 R . . .
C30A C 0.2993(2) 0.7823(2) 0.98470(13) 0.0326(9) Uani 1.000000 1 . . . .
H30A H 0.2744(2) 0.7881(2) 1.01261(13) 0.0392(10) Uiso 1.000000 1 R . . .
C38A C 0.75738(19) 0.6858(3) 0.82804(14) 0.0351(9) Uani 1.000000 1 . . . .
H38A H 0.75044(19) 0.6464(3) 0.80392(14) 0.0422(11) Uiso 1.000000 1 R . . .
C26A C 0.2427(2) 0.6862(3) 0.67184(14) 0.0355(9) Uani 1.000000 1 . . . .
H26A H 0.2496(2) 0.6460(3) 0.69558(14) 0.0426(11) Uiso 1.000000 1 R . . .
C35A C 0.7791(2) 0.8038(3) 0.89883(13) 0.0380(10) Uani 1.000000 1 . . . .
H35A H 0.7866(2) 0.8437(3) 0.92261(13) 0.0456(12) Uiso 1.000000 1 R . . .
C32B C 1.25737(19) 0.1855(3) 0.67202(14) 0.0351(9) Uani 1.000000 1 . . . .
H32B H 1.25046(19) 0.1460(3) 0.69611(14) 0.0422(11) Uiso 1.000000 1 R . . .
C29B C 1.2789(2) 0.3042(3) 0.60113(13) 0.0377(10) Uani 1.000000 1 . . . .
H29B H 1.2864(2) 0.3442(3) 0.57740(13) 0.0453(12) Uiso 1.000000 1 R . . .
C44B C 0.7426(2) 0.1860(3) 0.82804(14) 0.0358(9) Uani 1.000000 1 . . . .
H44B H 0.7495(2) 0.1458(3) 0.80430(14) 0.0430(11) Uiso 1.000000 1 R . . .
C23A C 0.2212(2) 0.8035(3) 0.60108(13) 0.0376(10) Uani 1.000000 1 . . . .
H23A H 0.2139(2) 0.8432(3) 0.57711(13) 0.0452(12) Uiso 1.000000 1 R . . .
C41B C 0.7210(2) 0.3037(3) 0.89903(13) 0.0369(10) Uani 1.000000 1 . . . .
H41B H 0.7138(2) 0.3434(3) 0.92297(13) 0.0443(11) Uiso 1.000000 1 R . . .
C85B C 0.6787(2) 0.0893(3) 0.65797(15) 0.0430(10) Uani 1.000000 1 . . . .
H85B H 0.6477(2) 0.1288(3) 0.66774(15) 0.0516(13) Uiso 1.000000 1 R . . .
C73B C 1.3213(2) 0.0897(3) 0.84168(15) 0.0429(11) Uani 1.000000 1 . . . .
H73B H 1.3522(2) 0.1293(3) 0.83184(15) 0.0515(13) Uiso 1.000000 1 R . . .
C36A C 0.82843(19) 0.7481(3) 0.88686(15) 0.0416(10) Uani 1.000000 1 . . . .
H36A H 0.86901(19) 0.7510(3) 0.90247(15) 0.0500(13) Uiso 1.000000 1 R . . .
C67A C 0.8214(2) 0.5893(3) 0.65832(15) 0.0428(11) Uani 1.000000 1 . . . .
H67A H 0.8524(2) 0.6286(3) 0.66834(15) 0.0514(13) Uiso 1.000000 1 R . . .
C75B C 1.2892(2) -0.0195(3) 0.89510(14) 0.0415(11) Uani 1.000000 1 . . . .
H75B H 1.2983(2) -0.0540(3) 0.92127(14) 0.0498(13) Uiso 1.000000 1 R . . .
C74B C 1.3350(2) 0.0363(3) 0.88070(15) 0.0497(12) Uani 1.000000 1 . . . .
H74B H 1.3754(2) 0.0396(3) 0.89647(15) 0.0596(15) Uiso 1.000000 1 R . . .
C81A C 0.2110(2) 0.4802(3) 0.89539(14) 0.0435(11) Uani 1.000000 1 . . . .
H81A H 0.2018(2) 0.4461(3) 0.92168(14) 0.0522(13) Uiso 1.000000 1 R . . .
C86B C 0.6649(2) 0.0372(3) 0.61974(15) 0.0482(12) Uani 1.000000 1 . . . .
H86B H 0.6244(2) 0.0409(3) 0.60418(15) 0.0578(14) Uiso 1.000000 1 R . . .
C25A C 0.1826(2) 0.6898(3) 0.64844(16) 0.0450(11) Uani 1.000000 1 . . . .
H25A H 0.1492(2) 0.6525(3) 0.65669(16) 0.0540(13) Uiso 1.000000 1 R . . .
C30B C 1.3284(2) 0.2484(3) 0.61306(15) 0.0425(11) Uani 1.000000 1 . . . .
H30B H 1.3690(2) 0.2513(3) 0.59751(15) 0.0510(13) Uiso 1.000000 1 R . . .
C69A C 0.7892(2) 0.4803(3) 0.60458(14) 0.0422(11) Uani 1.000000 1 . . . .
H69A H 0.7984(2) 0.4461(3) 0.57830(14) 0.0506(13) Uiso 1.000000 1 R . . .
C37A C 0.8181(2) 0.6883(3) 0.85196(16) 0.0455(11) Uani 1.000000 1 . . . .
H37A H 0.8512(2) 0.6500(3) 0.84438(16) 0.0545(13) Uiso 1.000000 1 R . . .
C24A C 0.1719(2) 0.7484(3) 0.61304(15) 0.0422(10) Uani 1.000000 1 . . . .
H24A H 0.1314(2) 0.7506(3) 0.59727(15) 0.0506(13) Uiso 1.000000 1 R . . .
C79A C 0.1785(2) 0.5894(3) 0.84199(15) 0.0438(11) Uani 1.000000 1 . . . .
H79A H 0.1474(2) 0.6287(3) 0.83212(15) 0.0525(13) Uiso 1.000000 1 R . . .
C87B C 0.7110(2) -0.0198(3) 0.60461(14) 0.0427(11) Uani 1.000000 1 . . . .
H87B H 0.7018(2) -0.0538(3) 0.57824(14) 0.0512(13) Uiso 1.000000 1 R . . .
C42B C 0.6716(2) 0.2487(3) 0.88704(14) 0.0412(10) Uani 1.000000 1 . . . .
H42B H 0.6312(2) 0.2509(3) 0.90280(14) 0.0495(12) Uiso 1.000000 1 R . . .
C68A C 0.8350(2) 0.5367(3) 0.61943(15) 0.0488(12) Uani 1.000000 1 . . . .
H68A H 0.8755(2) 0.5403(3) 0.60372(15) 0.0586(15) Uiso 1.000000 1 R . . .
C80A C 0.1649(2) 0.5374(3) 0.88041(15) 0.0490(12) Uani 1.000000 1 . . . .
H80A H 0.1245(2) 0.5412(3) 0.89615(15) 0.0587(14) Uiso 1.000000 1 R . . .
C31B C 1.3179(2) 0.1882(3) 0.64791(16) 0.0453(11) Uani 1.000000 1 . . . .
H31B H 1.3510(2) 0.1498(3) 0.65531(16) 0.0543(13) Uiso 1.000000 1 R . . .
C43B C 0.6825(2) 0.1900(3) 0.85142(16) 0.0446(11) Uani 1.000000 1 . . . .
H43B H 0.6490(2) 0.1528(3) 0.84308(16) 0.0535(13) Uiso 1.000000 1 R . . .
C4 C 0.9237(2) 0.2362(3) 1.05983(15) 0.0426(10) Uani 1.000000 1 D U . .
H4 H 0.8949(2) 0.2854(3) 1.05727(15) 0.0511(12) Uiso 1.000000 1 R . . .
C1 C 1.0761(2) 0.2364(3) 0.44009(15) 0.0416(10) Uani 1.000000 1 D U . .
H1 H 1.1047(2) 0.2857(3) 0.44264(15) 0.0500(12) Uiso 1.000000 1 R . . .
C5 C 0.5762(2) 0.7363(3) 1.05970(15) 0.0413(10) Uani 1.000000 1 D U . .
H5 H 0.6049(2) 0.7856(3) 1.05714(15) 0.0495(12) Uiso 1.000000 1 R . . .
C7 C 0.4238(2) 0.7361(3) 0.44009(15) 0.0431(10) Uani 1.000000 1 D U . .
H7 H 0.3951(2) 0.7854(3) 0.44263(15) 0.0517(12) Uiso 1.000000 1 R . . .
C89B C 0.9458(3) -0.1664(3) 0.7485(2) 0.0622(14) Uani 1.000000 1 . . . .
H89B H 0.9060(3) -0.1374(3) 0.7469(2) 0.0746(17) Uiso 1.000000 1 R . . .
C89A C 0.5543(3) 0.3342(3) 0.7479(2) 0.0598(14) Uani 1.000000 1 . . . .
H89A H 0.5939(3) 0.3634(3) 0.7460(2) 0.0718(17) Uiso 1.000000 1 R . . .
C93B C 1.0542(3) -0.1659(3) 0.7518(2) 0.0609(14) Uani 1.000000 1 . . . .
H93B H 1.0939(3) -0.1366(3) 0.7532(2) 0.0731(17) Uiso 1.000000 1 R . . .
C93A C 0.4459(3) 0.3334(3) 0.7514(2) 0.0613(14) Uani 1.000000 1 . . . .
H93A H 0.4060(3) 0.3623(3) 0.7530(2) 0.0735(17) Uiso 1.000000 1 R . . .
C91B C 1.0006(3) -0.2953(3) 0.7504(2) 0.0605(14) Uani 1.000000 1 . . . .
H91B H 1.0005(3) -0.3537(3) 0.7504(2) 0.0726(16) Uiso 1.000000 1 R . . .
C91A C 0.5004(3) 0.2050(3) 0.7494(2) 0.0603(14) Uani 1.000000 1 . . . .
H91A H 0.5001(3) 0.1467(3) 0.7491(2) 0.0724(16) Uiso 1.000000 1 R . . .
Cl17 Cl 0.47008(11) 0.95271(16) 0.80917(16) 0.1375(16) Uani 0.795(3) 1 D U . 1
C92B C 1.0588(3) -0.2492(4) 0.7519(2) 0.0765(18) Uani 1.000000 1 . . . .
H92B H 1.0997(3) -0.2757(4) 0.7528(2) 0.092(2) Uiso 1.000000 1 R . . .
C90B C 0.9417(3) -0.2482(4) 0.7491(2) 0.0764(18) Uani 1.000000 1 . . . .
H90B H 0.9008(3) -0.2747(4) 0.7486(2) 0.092(2) Uiso 1.000000 1 R . . .
C92A C 0.4419(3) 0.2518(4) 0.7509(2) 0.0771(18) Uani 1.000000 1 . . . .
H92A H 0.4011(3) 0.2252(4) 0.7515(2) 0.093(2) Uiso 1.000000 1 R . . .
C90A C 0.5586(3) 0.2506(4) 0.7482(2) 0.0770(18) Uani 1.000000 1 . . . .
H90A H 0.5995(3) 0.2239(4) 0.7477(2) 0.092(2) Uiso 1.000000 1 R . . .
Cl6 Cl 0.97016(11) 0.45243(16) 0.69055(17) 0.1379(16) Uani 0.803(3) 1 D U . 1
C3 C 0.9592(4) 0.4901(6) 0.8503(3) 0.097(3) Uani 0.782(3) 1 D U . 1
H3 H 0.9536(4) 0.4589(6) 0.8805(3) 0.117(3) Uiso 0.782(3) 1 R . . 1
C2 C 1.0505(4) 0.4787(5) 0.6455(3) 0.086(2) Uani 0.803(3) 1 D U . 1
H2 H 1.0553(4) 0.4440(5) 0.6166(3) 0.103(3) Uiso 0.803(3) 1 R . . 1
Cl7 Cl 1.0250(2) 0.4478(3) 0.8189(3) 0.277(5) Uani 0.782(3) 1 D U . 1
C6 C 0.5505(4) 0.9787(5) 0.8543(3) 0.084(2) Uani 0.795(3) 1 D U . 1
H6 H 0.5552(4) 0.9439(5) 0.8832(3) 0.101(3) Uiso 0.795(3) 1 R . . 1
Cl22 Cl 0.47740(9) 1.08994(14) 0.63676(9) 0.0824(7) Uani 0.780(3) 1 D U . 1
Cl23 Cl 0.38650(11) 0.97755(14) 0.68524(9) 0.0830(7) Uani 0.780(3) 1 D U . 1
Cl24 Cl 0.5242(3) 0.9467(3) 0.6805(3) 0.280(5) Uani 0.780(3) 1 D U . 1
C8 C 0.4589(4) 0.9882(5) 0.6504(4) 0.096(3) Uani 0.780(3) 1 D U . 1
H8 H 0.4530(4) 0.9571(5) 0.6203(4) 0.115(3) Uiso 0.780(3) 1 R . . 1
C8C C 0.4463(6) 0.9485(15) 0.6994(6) 0.062(6) Uani 0.220(3) 1 D U . 2
H8C H 0.4375(6) 0.8897(15) 0.7074(6) 0.074(8) Uiso 0.220(3) 1 R . . 2
Cl1A Cl 0.5306(3) 0.9565(6) 0.6986(5) 0.089(4) Uani 0.220(3) 1 D U . 2
Cl1B Cl 0.4241(4) 0.9580(5) 0.6404(2) 0.075(2) Uani 0.220(3) 1 D U . 2
Cl1C Cl 0.3973(3) 1.0046(4) 0.7378(2) 0.0629(19) Uani 0.220(3) 1 D U . 2
C9 C 0.9460(6) 0.4470(14) 0.8000(6) 0.054(6) Uani 0.218(3) 1 D U . 2
H9 H 0.9367(6) 0.3882(14) 0.7921(6) 0.065(7) Uiso 0.218(3) 1 R . . 2
Cl9A Cl 0.8976(3) 0.5048(4) 0.7621(2) 0.0645(19) Uani 0.218(3) 1 D U . 2
Cl8A Cl 0.9254(4) 0.4583(5) 0.8597(2) 0.077(2) Uani 0.218(3) 1 D U . 2
Cl7A Cl 1.0303(3) 0.4551(6) 0.8015(4) 0.087(4) Uani 0.218(3) 1 D U . 2
C10 C 0.567(3) 0.991(3) 0.8255(10) 0.302(17) Uani 0.205(3) 1 D U . 2
H10 H 0.605(3) 0.968(3) 0.8430(10) 0.36(2) Uiso 0.205(3) 1 R . . 2
Cl Cl 0.5008(4) 0.9267(4) 0.8495(3) 0.061(2) Uani 0.205(3) 1 D U . 2
Cl1D Cl 0.6028(3) 1.0032(5) 0.7634(3) 0.069(2) Uani 0.205(3) 1 D U . 2
Cl1E Cl 0.566(4) 1.106(3) 0.849(2) 0.96(4) Uani 0.205(3) 1 D U . 2
Cl4A Cl 1.056(2) 0.6078(14) 0.6536(14) 0.61(4) Uani 0.197(3) 1 D U . 2
C11 C 1.0679(15) 0.4953(14) 0.6673(11) 0.148(13) Uani 0.197(3) 1 D U . 2
H11 H 1.1056(15) 0.4776(14) 0.6476(11) 0.177(16) Uiso 0.197(3) 1 R . . 2
Cl6A Cl 1.0011(4) 0.4268(4) 0.6507(3) 0.059(2) Uani 0.197(3) 1 D U . 2
Cl5A Cl 1.1031(3) 0.5034(5) 0.7360(3) 0.069(2) Uani 0.197(3) 1 D U . 2

loop_
_atom_site_aniso_label
_atom_site_aniso_U_11
_atom_site_aniso_U_22
_atom_site_aniso_U_33
_atom_site_aniso_U_12
_atom_site_aniso_U_13
_atom_site_aniso_U_23
I001 0.0342(2) 0.0304(2) 0.0282(2) -0.00446(16) -0.00218(16) 0.00420(15)
I002 0.0345(2) 0.0307(2) 0.0281(2) 0.00551(16) -0.00220(16) -0.00421(15)
I003 0.0345(2) 0.0307(2) 0.0283(2) 0.00564(16) 0.00248(16) 0.00434(15)
I004 0.0342(2) 0.0306(2) 0.0281(2) -0.00449(16) 0.00237(16) -0.00414(15)
I005 0.03425(17) 0.04211(18) 0.04374(18) 0.00024(13) 0.00701(13) -0.00524(13)
I006 0.03480(18) 0.04217(18) 0.04425(19) 0.00121(13) 0.00738(13) 0.00570(13)
I007 0.03428(17) 0.04230(18) 0.04344(18) 0.00021(13) -0.00659(13) 0.00533(13)
I008 0.03483(18) 0.04198(18) 0.04424(19) 0.00116(13) -0.00698(13) -0.00541(13)
Fe2B 0.0189(3) 0.0252(3) 0.0136(3) 0.0004(2) 0.0002(2) 0.00006(19)
Fe1B 0.0201(3) 0.0252(3) 0.0146(3) 0.0007(2) 0.00072(19) 0.0001(2)
Fe2A 0.0188(3) 0.0253(3) 0.0135(3) 0.0005(2) 0.0003(2) 0.00005(19)
Fe1A 0.0202(3) 0.0252(3) 0.0143(2) 0.0005(2) -0.00048(19) -0.00003(19)
Cl3 0.0405(6) 0.0458(6) 0.0520(7) 0.0044(5) -0.0059(5) -0.0087(5)
Cl14 0.0405(6) 0.0456(6) 0.0523(7) 0.0042(5) 0.0062(5) 0.0087(5)
Cl10 0.0415(6) 0.0458(6) 0.0531(7) -0.0034(5) -0.0065(5) 0.0085(5)
Cl19 0.0415(6) 0.0459(6) 0.0525(7) -0.0032(5) 0.0077(5) -0.0085(5)
Cl15 0.0562(7) 0.0539(7) 0.0487(7) 0.0138(5) 0.0112(5) -0.0026(5)
Cl11 0.0559(7) 0.0531(7) 0.0499(7) -0.0129(5) -0.0106(5) -0.0024(5)
Cl2 0.0561(7) 0.0541(7) 0.0486(7) 0.0137(5) -0.0103(5) 0.0026(5)
Cl21 0.0558(7) 0.0539(7) 0.0504(7) -0.0125(5) 0.0109(5) 0.0024(5)
Cl13 0.0902(10) 0.0611(8) 0.0381(6) 0.0060(7) -0.0059(6) -0.0033(5)
Cl20 0.0908(10) 0.0607(8) 0.0377(6) -0.0033(7) -0.0058(6) 0.0026(5)
Cl1 0.0894(10) 0.0610(8) 0.0378(6) 0.0056(7) 0.0064(6) 0.0032(5)
Cl12 0.0904(10) 0.0609(8) 0.0377(6) -0.0036(7) 0.0074(6) -0.0025(5)
Cl4 0.0506(11) 0.0959(15) 0.1061(16) -0.0221(9) -0.0292(10) 0.0418(12)
Cl8 0.0484(10) 0.0911(14) 0.1084(16) 0.0181(9) -0.0276(10) -0.0450(12)
Cl16 0.0504(11) 0.0923(14) 0.1117(17) -0.0204(9) 0.0299(10) -0.0440(12)
Cl18 0.0657(12) 0.0850(14) 0.0893(15) 0.0222(10) 0.0213(10) 0.0034(11)
Cl5 0.0683(13) 0.0847(14) 0.0902(15) 0.0217(10) -0.0196(11) -0.0021(11)
Cl9 0.0675(13) 0.0857(14) 0.0954(16) -0.0232(10) -0.0189(11) -0.0004(11)
N1B 0.0237(16) 0.0284(16) 0.0182(15) -0.0023(12) 0.0018(12) -0.0015(12)
N3B 0.0240(16) 0.0283(16) 0.0146(14) 0.0021(12) 0.0019(11) -0.0005(11)
N7B 0.0225(16) 0.0243(15) 0.0174(14) 0.0010(12) -0.0005(12) 0.0016(11)
N5B 0.0209(15) 0.0266(15) 0.0165(14) 0.0011(12) -0.0008(11) -0.0018(11)
N5A 0.0221(16) 0.0276(16) 0.0155(14) -0.0005(12) 0.0001(11) -0.0015(11)
N2A 0.0242(16) 0.0280(15) 0.0142(14) 0.0023(12) -0.0016(11) 0.0002(11)
N8B 0.0225(16) 0.0306(16) 0.0150(14) 0.0035(12) -0.0026(12) -0.0006(12)
N7A 0.0219(16) 0.0273(16) 0.0157(14) -0.0006(12) 0.0002(11) 0.0010(11)
N9B 0.0183(14) 0.0308(17) 0.0093(13) -0.0010(12) -0.0005(10) -0.0005(11)
N4A 0.0232(16) 0.0282(15) 0.0156(14) -0.0013(12) -0.0030(12) -0.0004(11)
N6B 0.0233(16) 0.0283(16) 0.0159(14) -0.0032(12) 0.0005(12) -0.0013(11)
N1A 0.0251(16) 0.0290(16) 0.0162(14) 0.0017(12) -0.0004(12) 0.0009(12)
N6A 0.0221(16) 0.0306(16) 0.0155(14) -0.0034(12) 0.0007(12) -0.0003(12)
N4B 0.0253(16) 0.0289(16) 0.0171(15) 0.0024(12) 0.0000(12) -0.0002(12)
N8A 0.0213(16) 0.0307(16) 0.0145(14) 0.0049(12) 0.0016(11) -0.0004(11)
N3A 0.0224(16) 0.0293(16) 0.0201(15) -0.0017(12) 0.0001(12) -0.0011(12)
N2B 0.0236(16) 0.0283(16) 0.0191(15) -0.0022(12) -0.0011(12) 0.0021(12)
N9A 0.0169(14) 0.0309(17) 0.0095(13) -0.0022(12) 0.0003(10) 0.0007(11)
N10B 0.041(2) 0.043(2) 0.0256(17) 0.0007(16) 0.0010(14) 0.0014(14)
C6A 0.0217(18) 0.0250(18) 0.0235(19) 0.0001(14) -0.0022(14) 0.0031(14)
C15B 0.0217(18) 0.0258(18) 0.0225(19) 0.0011(14) 0.0008(14) -0.0033(14)
C16A 0.0255(19) 0.0252(18) 0.0205(18) -0.0003(14) -0.0027(14) -0.0037(14)
C5B 0.0251(19) 0.0250(18) 0.0196(18) -0.0003(14) 0.0014(14) 0.0027(14)
C51B 0.0245(19) 0.0287(19) 0.0218(19) 0.0046(15) -0.0011(15) 0.0001(14)
C61B 0.0259(19) 0.0291(19) 0.0192(18) -0.0025(15) -0.0007(15) -0.0017(14)
C12B 0.0278(19) 0.0263(18) 0.0178(18) 0.0030(15) -0.0004(14) 0.0004(14)
N10A 0.041(2) 0.044(2) 0.0237(16) 0.0038(16) -0.0021(14) -0.0009(14)
C46A 0.0214(18) 0.0262(18) 0.0180(17) 0.0019(14) -0.0001(14) -0.0024(14)
C59B 0.0236(19) 0.0229(18) 0.0198(18) 0.0013(14) -0.0030(14) -0.0021(14)
C14B 0.0223(18) 0.035(2) 0.0209(18) 0.0070(15) 0.0016(14) 0.0020(15)
C57B 0.0271(19) 0.0272(18) 0.0150(17) -0.0023(14) -0.0009(14) 0.0012(13)
C56B 0.0254(19) 0.0242(18) 0.0154(17) 0.0003(14) 0.0014(14) 0.0004(13)
C49B 0.0223(18) 0.0247(18) 0.0174(17) 0.0007(14) -0.0015(14) 0.0006(13)
C60B 0.0225(18) 0.0243(18) 0.0201(18) -0.0006(14) -0.0012(14) 0.0009(14)
C4B 0.0228(19) 0.037(2) 0.0218(19) -0.0075(15) 0.0010(14) 0.0013(15)
C46B 0.029(2) 0.0235(18) 0.0168(17) 0.0023(14) 0.0027(14) 0.0001(13)
C47B 0.0265(19) 0.0265(18) 0.0152(17) 0.0034(14) -0.0013(14) -0.0007(13)
C61A 0.0264(19) 0.0286(19) 0.0174(18) 0.0034(15) -0.0022(14) 0.0017(14)
C54B 0.027(2) 0.032(2) 0.0177(18) 0.0037(15) 0.0036(14) -0.0010(14)
C56A 0.0238(19) 0.0216(17) 0.0212(18) 0.0021(14) 0.0020(14) 0.0029(14)
C58A 0.028(2) 0.0296(19) 0.0135(16) -0.0002(15) 0.0029(14) -0.0003(13)
C2B 0.0267(19) 0.0265(18) 0.0179(18) -0.0009(15) -0.0003(14) 0.0014(14)
C59A 0.0251(19) 0.0239(18) 0.0156(17) 0.0018(14) -0.0003(14) -0.0006(13)
C9A 0.0272(19) 0.0277(19) 0.0191(18) 0.0014(15) 0.0002(14) -0.0006(14)
C63A 0.0217(19) 0.035(2) 0.0183(18) 0.0038(15) 0.0016(14) 0.0011(14)
C19A 0.0263(19) 0.0262(18) 0.0172(17) -0.0024(14) -0.0002(14) 0.0005(14)
C54A 0.0254(19) 0.0272(19) 0.0214(19) -0.0040(15) 0.0002(15) 0.0019(14)
C60A 0.027(2) 0.0238(18) 0.0216(18) 0.0022(14) -0.0003(15) 0.0009(14)
C50B 0.0225(18) 0.0253(18) 0.0178(17) 0.0009(14) -0.0039(14) 0.0017(13)
C45B 0.0249(19) 0.0266(19) 0.0182(18) -0.0005(14) 0.0019(14) 0.0008(14)
C55B 0.028(2) 0.0260(19) 0.0203(18) 0.0008(15) 0.0010(15) -0.0007(14)
C49A 0.030(2) 0.0251(18) 0.0152(17) 0.0017(15) -0.0018(14) -0.0012(13)
C18B 0.0241(19) 0.0303(19) 0.0218(18) 0.0005(15) 0.0046(14) -0.0041(14)
C48A 0.0264(19) 0.0259(18) 0.0162(17) 0.0035(14) 0.0041(14) 0.0003(13)
C64A 0.0235(19) 0.0286(19) 0.0214(19) 0.0039(15) 0.0013(15) 0.0002(14)
C8B 0.025(2) 0.0295(19) 0.0227(18) 0.0015(15) 0.0055(14) 0.0010(14)
C53A 0.0219(19) 0.032(2) 0.0221(19) -0.0028(15) 0.0005(14) 0.0004(15)
C39A 0.0257(19) 0.0290(19) 0.0201(18) -0.0052(15) 0.0016(14) -0.0016(14)
C64B 0.0252(19) 0.0307(19) 0.0151(17) -0.0040(15) 0.0018(14) 0.0016(14)
C47A 0.0226(19) 0.0293(19) 0.0182(17) -0.0004(14) 0.0030(14) 0.0001(14)
C17B 0.0249(19) 0.0261(18) 0.0189(18) 0.0024(14) 0.0036(14) -0.0000(14)
C14A 0.0250(19) 0.0275(18) 0.0161(17) 0.0001(14) -0.0018(14) -0.0028(14)
C21B 0.0279(19) 0.0288(19) 0.0185(17) -0.0043(15) -0.0011(14) 0.0002(14)
C27A 0.0254(19) 0.0316(19) 0.0176(17) 0.0044(15) -0.0005(14) 0.0008(14)
C17A 0.0214(18) 0.037(2) 0.0242(19) -0.0081(15) -0.0011(14) -0.0008(15)
C50A 0.0245(19) 0.0250(18) 0.0204(18) -0.0016(14) -0.0014(14) -0.0012(14)
C52B 0.0219(19) 0.034(2) 0.0171(17) 0.0038(15) -0.0020(14) -0.0007(14)
C57A 0.0241(19) 0.0276(19) 0.0203(18) 0.0018(14) 0.0035(14) -0.0021(14)
C55A 0.0193(18) 0.0275(18) 0.0184(17) -0.0005(14) 0.0021(14) 0.0013(14)
C71A 0.0242(19) 0.034(2) 0.0168(17) -0.0049(15) -0.0004(14) 0.0027(14)
C45A 0.0214(18) 0.0260(18) 0.0196(18) 0.0019(14) 0.0035(14) -0.0010(14)
C51A 0.0270(19) 0.0307(19) 0.0144(17) -0.0044(15) -0.0017(14) -0.0012(14)
C7A 0.0241(19) 0.036(2) 0.0226(19) 0.0077(15) -0.0007(14) -0.0009(15)
C13B 0.027(2) 0.035(2) 0.0240(19) 0.0054(16) -0.0028(15) 0.0004(15)
C62B 0.0220(19) 0.034(2) 0.0213(18) -0.0034(15) -0.0018(14) -0.0003(15)
C4A 0.0235(19) 0.0270(18) 0.0195(18) 0.0013(14) -0.0031(14) 0.0006(14)
C12A 0.028(2) 0.0301(19) 0.0176(17) -0.0023(15) 0.0008(14) 0.0004(14)
C13A 0.027(2) 0.0287(19) 0.0212(18) 0.0022(15) -0.0054(14) -0.0013(14)
C7B 0.0248(19) 0.0281(19) 0.0162(17) -0.0007(14) 0.0013(14) 0.0008(14)
C33B 0.0260(19) 0.0322(19) 0.0167(17) 0.0054(15) 0.0005(14) -0.0002(14)
C58B 0.0251(19) 0.0274(19) 0.0194(18) 0.0010(14) -0.0031(14) 0.0009(14)
C43A 0.0244(19) 0.040(2) 0.027(2) -0.0019(16) 0.0015(15) -0.0074(16)
C44A 0.029(2) 0.033(2) 0.0233(19) -0.0052(16) -0.0017(15) 0.0023(15)
C9B 0.029(2) 0.031(2) 0.0162(17) -0.0004(15) 0.0004(14) -0.0017(14)
C48B 0.0235(19) 0.0286(19) 0.0176(17) -0.0008(14) -0.0027(14) -0.0004(14)
C6B 0.0248(19) 0.0292(19) 0.0187(18) -0.0026(15) 0.0025(14) 0.0029(14)
C10B 0.027(2) 0.0273(18) 0.0165(17) -0.0005(15) 0.0010(14) 0.0050(14)
C5A 0.0244(19) 0.0254(18) 0.0213(18) 0.0025(14) -0.0025(14) 0.0040(14)
C23B 0.041(2) 0.036(2) 0.0225(19) -0.0111(18) 0.0028(16) -0.0059(16)
C62A 0.0255(19) 0.034(2) 0.0232(19) 0.0057(15) -0.0042(15) 0.0013(15)
C15A 0.0204(18) 0.0303(19) 0.0219(18) -0.0030(14) -0.0018(14) -0.0026(14)
C21A 0.0232(19) 0.0289(19) 0.0207(18) 0.0043(15) -0.0022(14) -0.0018(14)
C76B 0.029(2) 0.038(2) 0.0205(18) 0.0100(16) -0.0001(15) -0.0050(15)
C11A 0.027(2) 0.0270(18) 0.0155(17) 0.0011(15) 0.0013(14) -0.0045(13)
C3A 0.0234(19) 0.0309(19) 0.0221(18) 0.0007(15) -0.0054(14) 0.0019(14)
C66B 0.028(2) 0.034(2) 0.0216(18) -0.0028(16) -0.0023(15) 0.0004(15)
C65B 0.0234(19) 0.034(2) 0.0169(17) -0.0069(15) 0.0002(14) -0.0013(14)
C76A 0.0259(19) 0.034(2) 0.0227(18) -0.0036(15) 0.0011(15) -0.0003(15)
C82A 0.0226(19) 0.041(2) 0.0213(18) -0.0081(16) 0.0002(14) -0.0006(15)
C83A 0.0224(18) 0.033(2) 0.0154(17) 0.0073(15) -0.0023(14) -0.0012(14)
C77A 0.027(2) 0.0302(19) 0.0212(18) -0.0031(15) 0.0006(15) -0.0045(15)
C83B 0.0263(19) 0.0297(19) 0.0214(18) -0.0043(15) -0.0000(14) 0.0032(14)
C22B 0.028(2) 0.0295(19) 0.0244(18) -0.0023(15) 0.0006(15) -0.0017(15)
C27B 0.0226(19) 0.035(2) 0.0176(17) -0.0051(15) 0.0021(14) -0.0019(14)
C78B 0.027(2) 0.036(2) 0.0205(18) 0.0048(16) -0.0014(14) 0.0011(15)
C19B 0.030(2) 0.034(2) 0.0160(17) 0.0022(16) -0.0009(14) -0.0003(14)
C34B 0.030(2) 0.0307(19) 0.0229(18) 0.0029(15) 0.0030(15) 0.0020(15)
C53B 0.0251(19) 0.035(2) 0.0232(19) 0.0062(15) 0.0038(15) -0.0013(15)
C31A 0.0245(19) 0.036(2) 0.030(2) 0.0039(16) 0.0040(15) 0.0069(16)
C77B 0.0227(18) 0.036(2) 0.0141(17) 0.0058(15) 0.0021(14) 0.0018(14)
C20A 0.0255(19) 0.0264(18) 0.0201(18) 0.0022(14) 0.0029(14) 0.0039(14)
C71B 0.0243(19) 0.0282(19) 0.0229(18) 0.0054(15) -0.0033(14) -0.0051(14)
C11B 0.0260(19) 0.0249(18) 0.0225(18) 0.0008(14) 0.0002(15) 0.0049(14)
C8A 0.030(2) 0.033(2) 0.0242(19) 0.0062(16) 0.0027(15) -0.0017(15)
C3B 0.031(2) 0.0304(19) 0.0243(19) -0.0030(16) -0.0028(15) 0.0002(15)
C2A 0.031(2) 0.034(2) 0.0148(17) 0.0033(16) 0.0006(14) 0.0007(14)
C35B 0.040(2) 0.036(2) 0.0211(19) 0.0090(18) 0.0001(16) 0.0078(15)
C1A 0.025(2) 0.0239(18) 0.0210(18) 0.0015(14) 0.0010(14) 0.0046(14)
C63B 0.0263(19) 0.034(2) 0.0201(18) -0.0039(15) 0.0055(14) 0.0027(15)
C32A 0.029(2) 0.033(2) 0.0222(19) 0.0045(16) -0.0034(15) 0.0009(15)
C69B 0.031(2) 0.039(2) 0.0186(18) -0.0088(17) -0.0072(15) 0.0043(15)
C16B 0.0239(19) 0.0273(19) 0.0229(18) 0.0030(15) 0.0035(14) -0.0028(14)
C33A 0.0224(19) 0.035(2) 0.0180(17) -0.0040(15) -0.0026(14) 0.0019(14)
C37B 0.026(2) 0.037(2) 0.032(2) 0.0051(16) -0.0038(16) -0.0053(16)
C26B 0.028(2) 0.033(2) 0.0232(19) -0.0045(16) 0.0017(15) -0.0017(15)
C10A 0.0257(19) 0.0260(18) 0.0225(18) 0.0019(14) -0.0012(15) -0.0065(14)
C87A 0.028(2) 0.041(2) 0.0168(18) 0.0106(17) 0.0053(15) 0.0026(15)
C18A 0.033(2) 0.0290(19) 0.0221(19) -0.0037(16) 0.0024(15) 0.0010(15)
C70A 0.028(2) 0.040(2) 0.0192(18) 0.0111(16) -0.0003(15) 0.0055(15)
C65A 0.0242(19) 0.0297(19) 0.0220(18) 0.0062(15) 0.0029(14) 0.0053(15)
C88A 0.0193(18) 0.037(2) 0.0229(18) 0.0032(15) -0.0001(14) -0.0024(15)
C82B 0.0187(18) 0.038(2) 0.0213(18) 0.0028(15) -0.0001(14) 0.0030(15)
C25B 0.0239(19) 0.039(2) 0.0263(19) -0.0018(16) -0.0028(15) 0.0060(16)
C39B 0.0235(19) 0.032(2) 0.0181(17) 0.0051(15) 0.0007(14) 0.0028(14)
C73A 0.030(2) 0.039(2) 0.0201(18) -0.0083(17) 0.0063(15) -0.0036(15)
C34A 0.030(2) 0.038(2) 0.0212(18) -0.0070(16) -0.0000(15) -0.0024(15)
C22A 0.031(2) 0.037(2) 0.0195(18) 0.0082(16) 0.0008(15) -0.0019(15)
C36B 0.039(2) 0.038(2) 0.0200(19) 0.0122(17) -0.0069(15) -0.0047(15)
C20B 0.024(2) 0.0242(18) 0.0227(18) 0.0023(14) -0.0023(15) -0.0034(14)
C38B 0.030(2) 0.033(2) 0.0234(19) 0.0052(16) 0.0024(15) 0.0021(15)
C86A 0.032(2) 0.047(2) 0.0180(18) 0.0143(18) -0.0029(15) -0.0041(16)
C70B 0.0235(19) 0.035(2) 0.0209(18) -0.0036(15) -0.0008(14) 0.0002(15)
C52A 0.0256(19) 0.034(2) 0.0192(18) -0.0043(15) -0.0025(14) -0.0027(14)
C28A 0.031(2) 0.0308(19) 0.0206(18) 0.0027(15) -0.0019(15) -0.0011(14)
C84A 0.027(2) 0.035(2) 0.0219(18) 0.0033(16) 0.0007(15) 0.0001(15)
C85A 0.0247(19) 0.037(2) 0.029(2) 0.0070(16) -0.0036(15) -0.0024(16)
C40A 0.028(2) 0.0297(19) 0.0249(19) -0.0016(15) -0.0017(15) 0.0019(15)
C72A 0.0219(18) 0.035(2) 0.0208(18) -0.0021(15) 0.0013(14) 0.0005(15)
C88B 0.0235(19) 0.040(2) 0.0226(18) -0.0093(16) -0.0002(15) 0.0016(15)
C1B 0.0265(19) 0.0256(18) 0.0205(18) 0.0013(15) -0.0008(15) -0.0038(14)
C24B 0.034(2) 0.037(2) 0.0224(19) -0.0080(17) -0.0056(15) 0.0051(16)
C78A 0.026(2) 0.042(2) 0.0238(19) 0.0002(16) -0.0000(15) -0.0042(16)
C74A 0.031(2) 0.045(2) 0.0201(18) -0.0106(17) -0.0040(15) 0.0044(16)
C81B 0.028(2) 0.043(2) 0.0186(18) 0.0094(17) -0.0061(15) -0.0027(15)
C75A 0.026(2) 0.040(2) 0.029(2) -0.0035(16) -0.0050(16) 0.0042(16)
C67B 0.025(2) 0.040(2) 0.029(2) -0.0036(16) 0.0051(15) -0.0033(16)
C40B 0.033(2) 0.035(2) 0.0217(18) 0.0090(16) -0.0016(15) -0.0005(15)
C29A 0.039(2) 0.038(2) 0.0214(19) 0.0126(18) -0.0025(16) -0.0069(16)
C79B 0.0245(19) 0.038(2) 0.029(2) 0.0065(16) 0.0021(15) 0.0041(16)
C66A 0.025(2) 0.044(2) 0.0225(18) 0.0013(17) -0.0011(15) 0.0045(16)
C41A 0.040(2) 0.038(2) 0.024(2) -0.0095(18) -0.0012(16) 0.0064(16)
C84B 0.028(2) 0.041(2) 0.0227(18) -0.0006(16) 0.0011(15) 0.0036(16)
C28B 0.033(2) 0.038(2) 0.0200(18) -0.0049(17) -0.0005(15) 0.0010(15)
C80B 0.033(2) 0.046(2) 0.0153(17) 0.0131(17) 0.0034(15) 0.0046(16)
C42A 0.034(2) 0.042(2) 0.0204(19) -0.0112(17) 0.0074(15) -0.0041(16)
C72B 0.026(2) 0.043(2) 0.0242(19) 0.0034(17) 0.0020(15) -0.0032(16)
C68B 0.033(2) 0.047(2) 0.0176(18) -0.0122(18) 0.0022(15) -0.0043(16)
C30A 0.038(2) 0.038(2) 0.0219(19) 0.0136(17) 0.0078(16) 0.0049(16)
C38A 0.032(2) 0.045(2) 0.028(2) -0.0023(18) -0.0026(16) -0.0050(17)
C26A 0.035(2) 0.044(2) 0.027(2) 0.0003(18) -0.0007(16) 0.0022(17)
C35A 0.041(2) 0.051(3) 0.0218(19) -0.013(2) -0.0075(17) -0.0025(17)
C32B 0.032(2) 0.046(2) 0.028(2) -0.0004(18) 0.0022(16) 0.0039(17)
C29B 0.041(2) 0.052(3) 0.0196(19) -0.015(2) 0.0081(17) 0.0026(17)
C44B 0.037(2) 0.042(2) 0.028(2) 0.0002(18) 0.0036(17) -0.0055(17)
C23A 0.042(2) 0.053(3) 0.0175(18) 0.016(2) -0.0075(16) -0.0005(17)
C41B 0.042(2) 0.053(3) 0.0154(18) 0.015(2) 0.0070(16) 0.0007(17)
C85B 0.026(2) 0.061(3) 0.042(2) 0.0070(19) 0.0054(18) 0.014(2)
C73B 0.024(2) 0.064(3) 0.041(2) -0.0073(19) 0.0032(17) -0.016(2)
C36A 0.021(2) 0.069(3) 0.035(2) -0.005(2) -0.0090(17) 0.009(2)
C67A 0.027(2) 0.062(3) 0.039(2) -0.0067(19) -0.0031(18) 0.019(2)
C75B 0.037(2) 0.066(3) 0.022(2) 0.022(2) -0.0060(17) -0.0013(19)
C74B 0.029(2) 0.086(4) 0.035(2) 0.015(2) -0.0110(18) -0.020(2)
C81A 0.041(3) 0.066(3) 0.023(2) -0.022(2) 0.0048(18) -0.0006(19)
C86B 0.034(2) 0.083(3) 0.028(2) -0.011(2) -0.0122(18) 0.011(2)
C25A 0.028(2) 0.063(3) 0.044(3) -0.006(2) -0.0049(18) -0.002(2)
C30B 0.023(2) 0.071(3) 0.033(2) -0.004(2) 0.0088(17) -0.006(2)
C69A 0.040(3) 0.063(3) 0.024(2) 0.023(2) 0.0050(17) 0.0025(19)
C37A 0.029(2) 0.066(3) 0.041(2) 0.009(2) -0.0031(18) -0.000(2)
C24A 0.025(2) 0.069(3) 0.033(2) 0.006(2) -0.0118(17) -0.010(2)
C79A 0.027(2) 0.061(3) 0.043(3) 0.0059(19) -0.0066(18) -0.015(2)
C87B 0.039(2) 0.066(3) 0.023(2) -0.022(2) -0.0040(17) 0.0021(19)
C42B 0.022(2) 0.068(3) 0.033(2) 0.0061(19) 0.0135(17) 0.010(2)
C68A 0.027(2) 0.085(4) 0.035(2) 0.015(2) 0.0127(18) 0.018(2)
C80A 0.030(2) 0.086(4) 0.030(2) -0.011(2) 0.0136(18) -0.013(2)
C31B 0.028(2) 0.067(3) 0.040(2) 0.008(2) 0.0042(18) -0.001(2)
C43B 0.029(2) 0.062(3) 0.043(2) -0.007(2) 0.0045(18) 0.000(2)
C4 0.044(2) 0.039(2) 0.045(2) -0.0021(19) -0.0027(19) 0.0012(18)
C1 0.043(2) 0.041(2) 0.041(2) 0.0030(19) -0.0040(19) -0.0011(18)
C5 0.044(2) 0.039(2) 0.041(2) 0.0030(19) 0.0042(19) -0.0015(18)
C7 0.045(3) 0.041(2) 0.043(2) -0.0011(19) 0.0037(19) -0.0024(19)
C89B 0.047(3) 0.048(3) 0.091(4) -0.008(2) 0.007(3) -0.014(3)
C89A 0.047(3) 0.046(3) 0.086(4) 0.012(2) -0.005(3) -0.016(3)
C93B 0.044(3) 0.046(3) 0.093(4) 0.012(2) 0.007(3) 0.013(3)
C93A 0.046(3) 0.047(3) 0.090(4) -0.012(2) -0.007(3) 0.018(3)
C91B 0.074(4) 0.044(3) 0.063(3) -0.002(3) 0.007(3) -0.001(2)
C91A 0.074(4) 0.044(3) 0.064(3) -0.001(3) -0.004(3) -0.000(2)
Cl17 0.0561(13) 0.0787(16) 0.278(5) -0.0081(11) 0.0004(18) -0.078(2)
C92B 0.082(5) 0.054(3) 0.094(5) 0.019(3) 0.011(4) 0.007(3)
C90B 0.085(5) 0.048(3) 0.096(5) -0.025(3) 0.019(4) -0.006(3)
C92A 0.086(5) 0.050(3) 0.095(5) -0.025(3) -0.024(4) 0.005(3)
C90A 0.083(5) 0.051(3) 0.097(5) 0.019(3) -0.008(4) -0.004(3)
Cl6 0.0568(13) 0.0783(16) 0.279(5) -0.0089(11) -0.0013(18) 0.079(2)
C3 0.068(5) 0.118(6) 0.106(7) -0.045(5) -0.036(4) 0.065(5)
C2 0.110(5) 0.096(5) 0.051(4) -0.056(3) -0.057(3) 0.009(3)
Cl7 0.141(4) 0.130(4) 0.560(12) 0.083(3) -0.170(5) -0.201(6)
C6 0.110(5) 0.090(5) 0.052(4) -0.052(3) 0.057(3) -0.008(3)
Cl22 0.0487(10) 0.0903(14) 0.1082(16) 0.0179(9) 0.0258(10) 0.0453(12)
Cl23 0.0680(13) 0.0859(14) 0.0950(16) -0.0220(10) 0.0201(11) 0.0007(11)
Cl24 0.143(4) 0.123(4) 0.573(13) 0.080(3) 0.172(5) 0.199(6)
C8 0.063(5) 0.109(6) 0.116(8) -0.037(4) 0.041(4) -0.066(5)
C8C -0.008(6) 0.109(19) 0.084(10) 0.006(8) -0.038(8) -0.021(11)
Cl1A -0.001(3) 0.075(6) 0.192(9) -0.012(3) -0.059(4) 0.049(5)
Cl1B 0.090(6) 0.083(5) 0.053(4) 0.010(4) -0.010(3) 0.001(3)
Cl1C 0.039(3) 0.068(4) 0.081(4) -0.003(3) 0.012(3) -0.002(3)
C9 -0.005(6) 0.088(16) 0.079(10) 0.012(8) 0.036(7) 0.015(10)
Cl9A 0.044(3) 0.069(4) 0.080(4) -0.003(3) -0.011(3) 0.003(3)
Cl8A 0.098(6) 0.083(5) 0.049(4) 0.012(4) 0.012(4) -0.002(3)
Cl7A 0.004(3) 0.066(5) 0.193(9) -0.016(3) 0.064(4) -0.049(5)
C10 0.37(3) 0.39(3) 0.148(15) -0.317(13) 0.113(8) -0.111(8)
Cl 0.066(5) 0.047(4) 0.070(4) -0.008(3) 0.009(3) -0.008(3)
Cl1D 0.037(3) 0.071(4) 0.099(6) 0.003(3) 0.013(3) 0.005(3)
Cl1E 1.52(8) 0.50(2) 0.86(4) -0.58(2) 0.87(3) -0.402(13)
Cl4A 0.84(7) 0.192(18) 0.79(6) -0.25(3) -0.65(6) 0.30(3)
C11 0.08(2) 0.20(2) 0.170(18) -0.090(17) -0.10(2) 0.15(2)
Cl6A 0.063(5) 0.051(4) 0.064(4) -0.006(3) -0.008(3) 0.007(3)
Cl5A 0.036(4) 0.066(4) 0.106(6) 0.001(3) -0.012(3) -0.005(4)

loop_
_atom_type_symbol
_atom_type_scat_dispersion_real
_atom_type_scat_dispersion_imag
_atom_type_scat_Cromer_Mann_a1
_atom_type_scat_Cromer_Mann_a2
_atom_type_scat_Cromer_Mann_a3
_atom_type_scat_Cromer_Mann_a4
_atom_type_scat_Cromer_Mann_b1
_atom_type_scat_Cromer_Mann_b2
_atom_type_scat_Cromer_Mann_b3
_atom_type_scat_Cromer_Mann_b4
_atom_type_scat_Cromer_Mann_c
_atom_type_scat_source
_atom_type_scat_dispersion_source
C -0.00110 0.00050 2.31000 1.02000 1.58860 0.86500 20.84390 10.20750 0.56870 51.65120 0.215599998832 'International Tables Volume C Table 6.1.1.4 (pp. 500-502)' custom
Cl 0.03830 0.05290 11.46040 7.19640 6.25560 1.64550 0.01040 1.16620 18.51940 47.77840 -9.55739974976 'International Tables Volume C Table 6.1.1.4 (pp. 500-502)' custom
I -2.19280 0.68350 20.14720 18.99490 7.51380 2.27350 4.34700 0.38140 27.76600 66.87760 4.07119989395 'International Tables Volume C Table 6.1.1.4 (pp. 500-502)' custom
H 0.00000 0.00000 0.49300 0.32291 0.14019 0.04081 10.51090 26.12570 3.14236 57.79970 0.0030380000826 'International Tables Volume C Table 6.1.1.4 (pp. 500-502)' custom
N -0.00150 0.00100 12.21260 3.13220 2.01250 1.16630 0.00570 9.89330 28.99750 0.58260 -11.5290002823 'International Tables Volume C Table 6.1.1.4 (pp. 500-502)' custom
Fe 0.15020 0.30580 11.76950 7.35730 3.52220 2.30450 4.76110 0.30720 15.35350 76.88050 1.03690004349 'International Tables Volume C Table 6.1.1.4 (pp. 500-502)' custom

loop_
_geom_angle_atom_site_label_1
_geom_angle_atom_site_label_2
_geom_angle_atom_site_label_3
_geom_angle
_geom_angle_site_symmetry_1
_geom_angle_site_symmetry_3
_geom_angle_publ_flag
I007 I001 I007 180.0 2_766 . ?
I008 I002 I008 180.0 . 2_767 ?
I006 I003 I006 180.0 2_676 . ?
I005 I004 I005 180.0 . 2_677 ?
N5B Fe2B N7B 173.69(11) . . ?
N8B Fe2B N7B 89.72(11) . . ?
N8B Fe2B N5B 89.89(11) . . ?
N9B Fe2B N7B 93.33(12) . . ?
N9B Fe2B N5B 92.98(12) . . ?
N9B Fe2B N8B 94.00(13) . . ?
N6B Fe2B N7B 89.82(11) . . ?
N6B Fe2B N5B 89.67(11) . . ?
N6B Fe2B N8B 171.85(12) . . ?
N6B Fe2B N9B 94.15(13) . . ?
N10B Fe2B N7B 86.73(12) . . ?
N10B Fe2B N5B 86.96(12) . . ?
N10B Fe2B N8B 85.94(12) . . ?
N10B Fe2B N9B 179.91(12) . . ?
N10B Fe2B N6B 85.91(12) . . ?
N3B Fe1B N1B 155.63(12) . . ?
N9B Fe1B N1B 102.21(13) . . ?
N9B Fe1B N3B 102.16(13) . . ?
N4B Fe1B N1B 87.99(12) . . ?
N4B Fe1B N3B 89.22(12) . . ?
N4B Fe1B N9B 97.27(13) . . ?
N2B Fe1B N1B 88.97(12) . . ?
N2B Fe1B N3B 87.87(12) . . ?
N2B Fe1B N9B 96.86(13) . . ?
N2B Fe1B N4B 165.87(12) . . ?
N7A Fe2A N5A 173.65(12) . . ?
N6A Fe2A N5A 89.80(11) . . ?
N6A Fe2A N7A 89.62(11) . . ?
N8A Fe2A N5A 89.66(11) . . ?
N8A Fe2A N7A 90.01(11) . . ?
N8A Fe2A N6A 171.69(12) . . ?
N9A Fe2A N5A 93.27(12) . . ?
N9A Fe2A N7A 93.08(12) . . ?
N9A Fe2A N6A 94.13(13) . . ?
N9A Fe2A N8A 94.18(13) . . ?
N10A Fe2A N5A 86.69(12) . . ?
N10A Fe2A N7A 86.96(12) . . ?
N10A Fe2A N6A 85.89(12) . . ?
N10A Fe2A N8A 85.80(12) . . ?
N10A Fe2A N9A 179.96(13) . . ?
N4A Fe1A N2A 155.59(12) . . ?
N1A Fe1A N2A 89.39(12) . . ?
N1A Fe1A N4A 87.86(12) . . ?
N3A Fe1A N2A 87.68(12) . . ?
N3A Fe1A N4A 89.06(12) . . ?
N3A Fe1A N1A 165.78(12) . . ?
N9A Fe1A N2A 102.12(13) . . ?
N9A Fe1A N4A 102.29(13) . . ?
N9A Fe1A N1A 97.21(12) . . ?
N9A Fe1A N3A 97.01(12) . . ?
C5B N1B Fe1B 126.7(2) . . ?
C2B N1B Fe1B 128.7(2) . . ?
C2B N1B C5B 104.6(3) . . ?
C15B N3B Fe1B 126.5(2) . . ?
C12B N3B Fe1B 129.3(2) . . ?
C12B N3B C15B 104.2(3) . . ?
C49B N7B Fe2B 125.9(2) . . ?
C46B N7B Fe2B 126.1(2) . . ?
C46B N7B C49B 106.3(3) . . ?
C59B N5B Fe2B 126.2(2) . . ?
C56B N5B Fe2B 126.0(2) . . ?
C56B N5B C59B 106.1(3) . . ?
C46A N5A Fe2A 126.1(2) . . ?
C49A N5A Fe2A 126.5(2) . . ?
C49A N5A C46A 105.9(3) . . ?
C6A N2A Fe1A 126.2(2) . . ?
C9A N2A Fe1A 129.3(2) . . ?
C9A N2A C6A 104.4(3) . . ?
C51B N8B Fe2B 126.6(2) . . ?
C54B N8B Fe2B 126.8(2) . . ?
C54B N8B C51B 105.9(3) . . ?
C56A N7A Fe2A 126.3(2) . . ?
C59A N7A Fe2A 125.9(2) . . ?
C59A N7A C56A 106.1(3) . . ?
Fe1B N9B Fe2B 179.80(18) . . ?
C16A N4A Fe1A 126.7(2) . . ?
C19A N4A Fe1A 128.6(2) . . ?
C19A N4A C16A 104.7(3) . . ?
C61B N6B Fe2B 126.8(2) . . ?
C64B N6B Fe2B 126.6(2) . . ?
C64B N6B C61B 106.0(3) . . ?
C4A N1A Fe1A 125.5(2) . . ?
C1A N1A Fe1A 127.5(2) . . ?
C1A N1A C4A 104.5(3) . . ?
C54A N6A Fe2A 126.5(2) . . ?
C51A N6A Fe2A 126.4(2) . . ?
C51A N6A C54A 106.5(3) . . ?
C17B N4B Fe1B 125.7(2) . . ?
C20B N4B Fe1B 127.5(2) . . ?
C20B N4B C17B 104.4(3) . . ?
C61A N8A Fe2A 126.7(2) . . ?
C64A N8A Fe2A 126.5(2) . . ?
C64A N8A C61A 106.2(3) . . ?
C14A N3A Fe1A 125.5(2) . . ?
C11A N3A Fe1A 127.5(2) . . ?
C11A N3A C14A 104.4(3) . . ?
C7B N2B Fe1B 125.8(2) . . ?
C10B N2B Fe1B 127.2(2) . . ?
C10B N2B C7B 104.5(3) . . ?
Fe1A N9A Fe2A 179.91(19) . . ?
C89B N10B Fe2B 123.9(3) . . ?
C93B N10B Fe2B 123.9(3) . . ?
C93B N10B C89B 112.2(4) . . ?
C7A C6A N2A 109.7(3) . . ?
C5A C6A N2A 125.6(3) . . ?
C5A C6A C7A 124.8(3) . . ?
C14B C15B N3B 110.1(3) . . ?
C16B C15B N3B 125.7(3) . . ?
C16B C15B C14B 124.2(3) . . ?
C17A C16A N4A 110.0(3) . . ?
C15A C16A N4A 125.7(3) . . ?
C15A C16A C17A 124.3(3) . . ?
C4B C5B N1B 109.8(3) . . ?
C6B C5B N1B 125.7(3) . . ?
C6B C5B C4B 124.5(3) . . ?
C50B C51B N8B 125.7(3) . . ?
C52B C51B N8B 109.8(3) . . ?
C52B C51B C50B 124.5(3) . . ?
C60B C61B N6B 125.5(3) . . ?
C62B C61B N6B 109.5(3) . . ?
C62B C61B C60B 124.9(3) . . ?
C13B C12B N3B 110.4(3) . . ?
C11B C12B N3B 124.6(3) . . ?
C11B C12B C13B 125.0(3) . . ?
C89A N10A Fe2A 123.8(3) . . ?
C93A N10A Fe2A 123.9(3) . . ?
C93A N10A C89A 112.2(4) . . ?
C47A C46A N5A 109.9(3) . . ?
C45A C46A N5A 124.9(3) . . ?
C45A C46A C47A 125.1(3) . . ?
C60B C59B N5B 124.6(3) . . ?
C58B C59B N5B 109.8(3) . . ?
C58B C59B C60B 125.3(3) . . ?
C13B C14B C15B 107.6(3) . . ?
C58B C57B C56B 106.9(3) . . ?
C57B C56B N5B 109.1(3) . . ?
C55B C56B N5B 126.2(3) . . ?
C55B C56B C57B 124.7(3) . . ?
C50B C49B N7B 125.2(3) . . ?
C48B C49B N7B 109.8(3) . . ?
C48B C49B C50B 124.9(3) . . ?
C59B C60B C61B 123.5(3) . . ?
C83B C60B C61B 117.8(3) . . ?
C83B C60B C59B 118.7(3) . . ?
C3B C4B C5B 108.0(3) . . ?
C47B C46B N7B 109.1(3) . . ?
C45B C46B N7B 126.5(3) . . ?
C45B C46B C47B 124.5(3) . . ?
C48B C47B C46B 107.3(3) . . ?
C60A C61A N8A 125.4(3) . . ?
C62A C61A N8A 109.2(3) . . ?
C62A C61A C60A 125.4(3) . . ?
C55B C54B N8B 125.1(3) . . ?
C53B C54B N8B 109.7(3) . . ?
C53B C54B C55B 125.1(3) . . ?
C57A C56A N7A 110.2(3) . . ?
C55A C56A N7A 124.7(3) . . ?
C55A C56A C57A 124.8(3) . . ?
C57A C58A C59A 106.9(3) . . ?
C3B C2B N1B 110.3(3) . . ?
C1B C2B N1B 124.9(3) . . ?
C1B C2B C3B 124.7(3) . . ?
C58A C59A N7A 109.0(3) . . ?
C60A C59A N7A 126.3(3) . . ?
C60A C59A C58A 124.7(3) . . ?
C8A C9A N2A 110.5(3) . . ?
C10A C9A N2A 124.5(3) . . ?
C10A C9A C8A 124.9(3) . . ?
C62A C63A C64A 107.2(3) . . ?
C20A C19A N4A 125.1(3) . . ?
C18A C19A N4A 110.1(3) . . ?
C18A C19A C20A 124.8(3) . . ?
C53A C54A N6A 109.3(3) . . ?
C55A C54A N6A 125.9(3) . . ?
C55A C54A C53A 124.7(3) . . ?
C59A C60A C61A 123.2(3) . . ?
C83A C60A C61A 118.7(3) . . ?
C83A C60A C59A 118.1(3) . . ?
C49B C50B C51B 123.3(3) . . ?
C71B C50B C51B 117.3(3) . . ?
C71B C50B C49B 119.3(3) . . ?
C64B C45B C46B 122.8(3) . . ?
C65B C45B C46B 118.6(3) . . ?
C65B C45B C64B 118.6(3) . . ?
C54B C55B C56B 123.3(3) . . ?
C77B C55B C56B 118.2(3) . . ?
C77B C55B C54B 118.5(3) . . ?
C48A C49A N5A 109.5(3) . . ?
C50A C49A N5A 126.2(3) . . ?
C50A C49A C48A 124.3(3) . . ?
C19B C18B C17B 107.1(3) . . ?
C47A C48A C49A 107.0(3) . . ?
C63A C64A N8A 109.8(3) . . ?
C45A C64A N8A 126.1(3) . . ?
C45A C64A C63A 124.0(3) . . ?
C9B C8B C7B 107.1(3) . . ?
C52A C53A C54A 108.1(3) . . ?
C20A C39A C44A 120.4(3) . . ?
C40A C39A C44A 119.0(3) . . ?
C40A C39A C20A 120.6(3) . . ?
C45B C64B N6B 125.7(3) . . ?
C63B C64B N6B 109.0(3) . . ?
C63B C64B C45B 125.3(3) . . ?
C48A C47A C46A 107.7(3) . . ?
C18B C17B N4B 110.5(3) . . ?
C16B C17B N4B 124.0(3) . . ?
C16B C17B C18B 125.0(3) . . ?
C13A C14A N3A 110.5(3) . . ?
C15A C14A N3A 123.5(3) . . ?
C15A C14A C13A 125.4(3) . . ?
C26B C21B C22B 118.6(3) . . ?
C1B C21B C22B 120.4(3) . . ?
C1B C21B C26B 120.9(3) . . ?
C10A C27A C32A 120.4(3) . . ?
C28A C27A C32A 118.5(3) . . ?
C28A C27A C10A 121.1(3) . . ?
C18A C17A C16A 107.8(3) . . ?
C71A C50A C49A 118.4(3) . . ?
C51A C50A C49A 122.3(3) . . ?
C51A C50A C71A 119.3(3) . . ?
C53B C52B C51B 107.4(3) . . ?
C58A C57A C56A 107.7(3) . . ?
C54A C55A C56A 123.4(3) . . ?
C77A C55A C56A 118.8(3) . . ?
C77A C55A C54A 117.8(3) . . ?
C76A C71A C50A 121.7(3) . . ?
C72A C71A C50A 120.6(3) . . ?
C72A C71A C76A 117.7(3) . . ?
C64A C45A C46A 123.2(3) . . ?
C65A C45A C46A 119.2(3) . . ?
C65A C45A C64A 117.5(3) . . ?
C50A C51A N6A 126.3(3) . . ?
C52A C51A N6A 108.7(3) . . ?
C52A C51A C50A 124.9(3) . . ?
C8A C7A C6A 107.7(3) . . ?
C14B C13B C12B 107.3(3) . . ?
C63B C62B C61B 108.2(3) . . ?
C5A C4A N1A 124.0(3) . . ?
C3A C4A N1A 110.3(3) . . ?
C3A C4A C5A 125.3(3) . . ?
C11A C12A C13A 107.2(3) . . ?
C12A C13A C14A 107.4(3) . . ?
C8B C7B N2B 110.9(3) . . ?
C6B C7B N2B 123.6(3) . . ?
C6B C7B C8B 125.0(3) . . ?
C11B C33B C34B 120.9(3) . . ?
C38B C33B C34B 118.7(3) . . ?
C38B C33B C11B 120.3(3) . . ?
C57B C58B C59B 108.0(3) . . ?
C42A C43A C44A 120.2(4) . . ?
C43A C44A C39A 120.6(3) . . ?
C10B C9B C8B 107.4(3) . . ?
C47B C48B C49B 107.5(3) . . ?
C7B C6B C5B 123.1(3) . . ?
C27B C6B C5B 117.9(3) . . ?
C27B C6B C7B 118.9(3) . . ?
C9B C10B N2B 110.1(3) . . ?
C11B C10B N2B 124.5(3) . . ?
C11B C10B C9B 125.2(3) . . ?
C4A C5A C6A 123.3(3) . . ?
C21A C5A C6A 117.4(3) . . ?
C21A C5A C4A 119.1(3) . . ?
C24B C23B C22B 120.2(4) . . ?
C63A C62A C61A 107.3(3) . . ?
C14A C15A C16A 123.3(3) . . ?
C33A C15A C16A 118.0(3) . . ?
C33A C15A C14A 118.6(3) . . ?
C22A C21A C5A 120.2(3) . . ?
C26A C21A C5A 121.0(3) . . ?
C26A C21A C22A 118.7(3) . . ?
C75B C76B C71B 119.8(4) . . ?
C12A C11A N3A 110.4(3) . . ?
C10A C11A N3A 124.5(3) . . ?
C10A C11A C12A 124.9(3) . . ?
C2A C3A C4A 107.1(3) . . ?
C67B C66B C65B 121.2(3) . . ?
C66B C65B C45B 122.0(3) . . ?
C70B C65B C45B 120.2(3) . . ?
C70B C65B C66B 117.8(3) . . ?
C75A C76A C71A 120.4(3) . . ?
C81A C82A C77A 119.7(4) . . ?
C88A C83A C60A 120.5(3) . . ?
C84A C83A C60A 120.9(3) . . ?
C84A C83A C88A 118.5(3) . . ?
C82A C77A C55A 120.5(3) . . ?
C78A C77A C55A 120.7(3) . . ?
C78A C77A C82A 118.8(3) . . ?
C88B C83B C60B 120.4(3) . . ?
C84B C83B C60B 120.9(3) . . ?
C84B C83B C88B 118.7(3) . . ?
C23B C22B C21B 120.2(4) . . ?
C28B C27B C6B 120.5(3) . . ?
C32B C27B C6B 120.4(3) . . ?
C32B C27B C28B 119.1(3) . . ?
C79B C78B C77B 120.8(3) . . ?
C20B C19B C18B 107.6(3) . . ?
C35B C34B C33B 119.8(4) . . ?
C52B C53B C54B 107.0(3) . . ?
C30A C31A C32A 120.5(4) . . ?
C78B C77B C55B 121.5(3) . . ?
C82B C77B C55B 120.1(3) . . ?
C82B C77B C78B 118.4(3) . . ?
C39A C20A C19A 118.4(3) . . ?
C1A C20A C19A 122.1(3) . . ?
C1A C20A C39A 119.5(3) . . ?
C76B C71B C50B 120.7(3) . . ?
C72B C71B C50B 120.7(3) . . ?
C72B C71B C76B 118.6(3) . . ?
C33B C11B C12B 118.4(3) . . ?
C10B C11B C12B 122.1(3) . . ?
C10B C11B C33B 119.5(3) . . ?
C7A C8A C9A 107.4(3) . . ?
C2B C3B C4B 107.0(3) . . ?
C1A C2A C3A 107.9(3) . . ?
C36B C35B C34B 120.7(3) . . ?
C20A C1A N1A 124.2(3) . . ?
C2A C1A N1A 110.1(3) . . ?
C2A C1A C20A 125.4(3) . . ?
C62B C63B C64B 107.1(3) . . ?
C31A C32A C27A 120.6(3) . . ?
C68B C69B C70B 119.7(3) . . ?
C17B C16B C15B 122.9(3) . . ?
C39B C16B C15B 117.8(3) . . ?
C39B C16B C17B 119.2(3) . . ?
C34A C33A C15A 120.1(3) . . ?
C38A C33A C15A 120.6(3) . . ?
C38A C33A C34A 119.3(3) . . ?
C38B C37B C36B 120.0(4) . . ?
C25B C26B C21B 121.0(3) . . ?
C27A C10A C9A 118.3(3) . . ?
C11A C10A C9A 122.0(3) . . ?
C11A C10A C27A 119.8(3) . . ?
C86A C87A C88A 119.5(3) . . ?
C17A C18A C19A 107.0(3) . . ?
C69A C70A C65A 119.4(4) . . ?
C70A C65A C45A 120.2(3) . . ?
C66A C65A C45A 121.0(3) . . ?
C66A C65A C70A 118.8(3) . . ?
C87A C88A C83A 121.3(3) . . ?
C81B C82B C77B 121.2(3) . . ?
C24B C25B C26B 119.9(4) . . ?
C40B C39B C16B 120.4(3) . . ?
C44B C39B C16B 120.9(3) . . ?
C44B C39B C40B 118.7(3) . . ?
C74A C73A C72A 119.2(4) . . ?
C35A C34A C33A 119.4(4) . . ?
C23A C22A C21A 119.9(4) . . ?
C37B C36B C35B 120.0(3) . . ?
C19B C20B N4B 110.3(3) . . ?
C1B C20B N4B 124.2(3) . . ?
C1B C20B C19B 125.2(3) . . ?
C37B C38B C33B 120.8(3) . . ?
C85A C86A C87A 120.3(3) . . ?
C69B C70B C65B 121.2(4) . . ?
C51A C52A C53A 107.3(3) . . ?
C29A C28A C27A 120.2(4) . . ?
C85A C84A C83A 120.3(3) . . ?
C84A C85A C86A 120.0(4) . . ?
C41A C40A C39A 120.0(4) . . ?
C73A C72A C71A 121.8(3) . . ?
C87B C88B C83B 119.7(4) . . ?
C21B C1B C2B 118.1(3) . . ?
C20B C1B C2B 122.2(3) . . ?
C20B C1B C21B 119.7(3) . . ?
C25B C24B C23B 120.1(3) . . ?
C79A C78A C77A 120.3(4) . . ?
C75A C74A C73A 120.5(3) . . ?
C80B C81B C82B 119.2(3) . . ?
C74A C75A C76A 120.5(4) . . ?
C68B C67B C66B 119.7(4) . . ?
C41B C40B C39B 120.2(4) . . ?
C30A C29A C28A 120.4(4) . . ?
C80B C79B C78B 119.8(4) . . ?
C67A C66A C65A 121.0(4) . . ?
C42A C41A C40A 120.5(4) . . ?
C85B C84B C83B 120.4(4) . . ?
C29B C28B C27B 119.8(4) . . ?
C79B C80B C81B 120.6(3) . . ?
C41A C42A C43A 119.7(3) . . ?
C73B C72B C71B 121.0(4) . . ?
C67B C68B C69B 120.4(3) . . ?
C29A C30A C31A 119.7(3) . . ?
C37A C38A C33A 120.7(4) . . ?
C25A C26A C21A 120.5(4) . . ?
C36A C35A C34A 121.0(4) . . ?
C31B C32B C27B 120.3(4) . . ?
C30B C29B C28B 120.8(4) . . ?
C43B C44B C39B 120.3(4) . . ?
C24A C23A C22A 120.9(4) . . ?
C42B C41B C40B 120.7(4) . . ?
C86B C85B C84B 120.3(4) . . ?
C74B C73B C72B 119.3(4) . . ?
C37A C36A C35A 120.5(4) . . ?
C68A C67A C66A 119.6(4) . . ?
C74B C75B C76B 121.7(4) . . ?
C75B C74B C73B 119.6(4) . . ?
C80A C81A C82A 121.1(4) . . ?
C87B C86B C85B 120.0(4) . . ?
C24A C25A C26A 120.3(4) . . ?
C31B C30B C29B 120.4(4) . . ?
C68A C69A C70A 121.2(4) . . ?
C36A C37A C38A 119.2(4) . . ?
C25A C24A C23A 119.6(4) . . ?
C80A C79A C78A 120.1(4) . . ?
C86B C87B C88B 120.8(4) . . ?
C43B C42B C41B 119.5(4) . . ?
C69A C68A C67A 119.9(4) . . ?
C79A C80A C81A 120.0(4) . . ?
C30B C31B C32B 119.5(4) . . ?
C42B C43B C44B 120.6(4) . . ?
Cl11 C4 Cl10 110.0(2) . . ?
Cl12 C4 Cl10 110.3(2) . . ?
Cl12 C4 Cl11 110.1(2) . . ?
Cl2 C1 Cl3 110.0(2) . . ?
Cl1 C1 Cl3 110.5(2) . . ?
Cl1 C1 Cl2 110.1(2) . . ?
Cl15 C5 Cl14 110.2(2) . . ?
Cl13 C5 Cl14 110.1(2) . . ?
Cl13 C5 Cl15 110.1(2) . . ?
Cl21 C7 Cl19 110.0(2) . . ?
Cl20 C7 Cl19 110.5(2) . . ?
Cl20 C7 Cl21 110.2(2) . . ?
C90B C89B N10B 127.6(6) . . ?
C90A C89A N10A 127.5(5) . . ?
C92B C93B N10B 127.8(5) . . ?
C92A C93A N10A 127.5(6) . . ?
C90B C91B C92B 115.8(5) . . ?
C90A C91A C92A 116.1(5) . . ?
C91B C92B C93B 117.9(6) . . ?
C91B C90B C89B 118.6(6) . . ?
C91A C92A C93A 118.7(6) . . ?
C91A C90A C89A 117.8(6) . . ?
Cl9 C3 Cl8 114.0(5) . . ?
Cl7 C3 Cl8 108.1(5) . . ?
Cl7 C3 Cl9 108.2(6) . . ?
Cl5 C2 Cl4 109.0(3) . . ?
Cl6 C2 Cl4 92.0(4) . . ?
Cl6 C2 Cl5 101.4(4) . . ?
Cl18 C6 Cl16 108.8(3) . . ?
Cl17 C6 Cl16 91.9(4) . . ?
Cl17 C6 Cl18 101.6(4) . . ?
Cl23 C8 Cl22 113.3(5) . . ?
Cl24 C8 Cl22 108.1(5) . . ?
Cl24 C8 Cl23 109.8(6) . . ?
Cl1B C8C Cl1A 104.0(10) . . ?
Cl1C C8C Cl1A 123.3(11) . . ?
Cl1C C8C Cl1B 113.7(10) . . ?
Cl1D Cl1A C8C 127.7(9) . . ?
Cl8A C9 Cl9A 113.5(10) . . ?
Cl7A C9 Cl9A 123.0(11) . . ?
Cl7A C9 Cl8A 102.2(10) . . ?
Cl5A Cl7A C9 127.0(9) . . ?
Cl1D C10 Cl 132.8(19) . . ?
Cl1E C10 Cl 113(2) . . ?
Cl1E C10 Cl1D 102.2(14) . . ?
C10 Cl1D Cl1A 114.7(15) . . ?
Cl6A C11 Cl4A 116.0(15) . . ?
Cl5A C11 Cl4A 100.1(12) . . ?
Cl5A C11 Cl6A 122.7(14) . . ?
C11 Cl5A Cl7A 117.5(9) . . ?

loop_
_geom_bond_atom_site_label_1
_geom_bond_atom_site_label_2
_geom_bond_distance
_geom_bond_site_symmetry_2
_geom_bond_publ_flag
I001 I007 2.9154(3) . ?
I001 I007 2.9154(3) 2_766 ?
I002 I008 2.9124(3) . ?
I002 I008 2.9124(3) 2_767 ?
I003 I006 2.9130(3) . ?
I003 I006 2.9130(3) 2_676 ?
I004 I005 2.9157(3) 2_677 ?
I004 I005 2.9157(3) . ?
Fe2B N7B 2.002(3) . ?
Fe2B N5B 2.002(3) . ?
Fe2B N8B 1.999(3) . ?
Fe2B N9B 1.650(3) . ?
Fe2B N6B 1.999(3) . ?
Fe2B N10B 2.201(4) . ?
Fe1B N1B 1.970(3) . ?
Fe1B N3B 1.968(3) . ?
Fe1B N9B 1.628(3) . ?
Fe1B N4B 1.983(3) . ?
Fe1B N2B 1.989(3) . ?
Fe2A N5A 1.997(3) . ?
Fe2A N7A 2.005(3) . ?
Fe2A N6A 2.001(3) . ?
Fe2A N8A 1.997(3) . ?
Fe2A N9A 1.647(3) . ?
Fe2A N10A 2.203(4) . ?
Fe1A N2A 1.970(3) . ?
Fe1A N4A 1.972(3) . ?
Fe1A N1A 1.986(3) . ?
Fe1A N3A 1.989(3) . ?
Fe1A N9A 1.631(3) . ?
Cl3 C1 1.757(4) . ?
Cl14 C5 1.760(4) . ?
Cl10 C4 1.762(4) . ?
Cl19 C7 1.761(4) . ?
Cl15 C5 1.750(4) . ?
Cl11 C4 1.750(4) . ?
Cl2 C1 1.756(4) . ?
Cl21 C7 1.751(4) . ?
Cl13 C5 1.771(4) . ?
Cl20 C7 1.764(4) . ?
Cl1 C1 1.765(4) . ?
Cl12 C4 1.767(4) . ?
Cl4 C2 1.875(8) . ?
Cl8 C3 1.672(9) . ?
Cl16 C6 1.880(8) . ?
Cl18 C6 1.691(6) . ?
Cl5 C2 1.692(6) . ?
Cl9 C3 1.784(8) . ?
N1B C5B 1.394(4) . ?
N1B C2B 1.396(4) . ?
N3B C15B 1.399(4) . ?
N3B C12B 1.389(4) . ?
N7B C49B 1.376(4) . ?
N7B C46B 1.382(5) . ?
N5B C59B 1.379(4) . ?
N5B C56B 1.378(4) . ?
N5A C46A 1.378(4) . ?
N5A C49A 1.384(4) . ?
N2A C6A 1.406(4) . ?
N2A C9A 1.388(5) . ?
N8B C51B 1.371(5) . ?
N8B C54B 1.382(5) . ?
N7A C56A 1.372(5) . ?
N7A C59A 1.378(4) . ?
N4A C16A 1.389(4) . ?
N4A C19A 1.397(4) . ?
N6B C61B 1.377(5) . ?
N6B C64B 1.384(4) . ?
N1A C4A 1.389(5) . ?
N1A C1A 1.391(5) . ?
N6A C54A 1.376(5) . ?
N6A C51A 1.380(4) . ?
N4B C17B 1.387(5) . ?
N4B C20B 1.391(4) . ?
N8A C61A 1.386(4) . ?
N8A C64A 1.364(5) . ?
N3A C14A 1.380(5) . ?
N3A C11A 1.376(5) . ?
N2B C7B 1.374(5) . ?
N2B C10B 1.381(4) . ?
N10B C89B 1.328(6) . ?
N10B C93B 1.317(6) . ?
C6A C7A 1.425(5) . ?
C6A C5A 1.378(5) . ?
C15B C14B 1.428(5) . ?
C15B C16B 1.383(5) . ?
C16A C17A 1.430(5) . ?
C16A C15A 1.373(5) . ?
C5B C4B 1.430(5) . ?
C5B C6B 1.373(5) . ?
C51B C50B 1.400(5) . ?
C51B C52B 1.423(5) . ?
C61B C60B 1.397(5) . ?
C61B C62B 1.421(5) . ?
C12B C13B 1.432(5) . ?
C12B C11B 1.388(5) . ?
N10A C89A 1.315(6) . ?
N10A C93A 1.329(6) . ?
C46A C47A 1.432(5) . ?
C46A C45A 1.387(5) . ?
C59B C60B 1.397(5) . ?
C59B C58B 1.413(5) . ?
C14B C13B 1.344(5) . ?
C57B C56B 1.441(5) . ?
C57B C58B 1.346(5) . ?
C56B C55B 1.382(5) . ?
C49B C50B 1.385(5) . ?
C49B C48B 1.430(5) . ?
C60B C83B 1.497(5) . ?
C4B C3B 1.349(5) . ?
C46B C47B 1.443(5) . ?
C46B C45B 1.378(5) . ?
C47B C48B 1.348(5) . ?
C61A C60A 1.390(5) . ?
C61A C62A 1.428(5) . ?
C54B C55B 1.393(5) . ?
C54B C53B 1.422(5) . ?
C56A C57A 1.409(5) . ?
C56A C55A 1.397(5) . ?
C58A C59A 1.441(5) . ?
C58A C57A 1.350(5) . ?
C2B C3B 1.430(5) . ?
C2B C1B 1.395(5) . ?
C59A C60A 1.385(5) . ?
C9A C8A 1.425(5) . ?
C9A C10A 1.391(5) . ?
C63A C64A 1.432(5) . ?
C63A C62A 1.349(5) . ?
C19A C20A 1.392(5) . ?
C19A C18A 1.433(5) . ?
C54A C53A 1.430(5) . ?
C54A C55A 1.396(5) . ?
C60A C83A 1.500(5) . ?
C50B C71B 1.498(5) . ?
C45B C64B 1.395(5) . ?
C45B C65B 1.489(5) . ?
C55B C77B 1.502(5) . ?
C49A C48A 1.445(5) . ?
C49A C50A 1.387(5) . ?
C18B C17B 1.431(5) . ?
C18B C19B 1.343(5) . ?
C48A C47A 1.346(5) . ?
C64A C45A 1.395(5) . ?
C8B C7B 1.419(5) . ?
C8B C9B 1.334(5) . ?
C53A C52A 1.333(5) . ?
C39A C44A 1.402(5) . ?
C39A C20A 1.499(5) . ?
C39A C40A 1.386(5) . ?
C64B C63B 1.441(5) . ?
C17B C16B 1.385(5) . ?
C14A C13A 1.421(5) . ?
C14A C15A 1.397(5) . ?
C21B C22B 1.398(5) . ?
C21B C26B 1.398(5) . ?
C21B C1B 1.499(5) . ?
C27A C32A 1.401(5) . ?
C27A C10A 1.497(5) . ?
C27A C28A 1.399(5) . ?
C17A C18A 1.350(5) . ?
C50A C71A 1.482(5) . ?
C50A C51A 1.392(5) . ?
C52B C53B 1.356(5) . ?
C55A C77A 1.498(5) . ?
C71A C76A 1.404(5) . ?
C71A C72A 1.396(5) . ?
C45A C65A 1.503(5) . ?
C51A C52A 1.449(5) . ?
C7A C8A 1.345(5) . ?
C62B C63B 1.336(5) . ?
C4A C5A 1.386(5) . ?
C4A C3A 1.430(5) . ?
C12A C13A 1.333(5) . ?
C12A C11A 1.427(5) . ?
C7B C6B 1.399(5) . ?
C33B C34B 1.407(5) . ?
C33B C11B 1.501(5) . ?
C33B C38B 1.391(5) . ?
C43A C44A 1.377(5) . ?
C43A C42A 1.388(6) . ?
C9B C10B 1.427(5) . ?
C6B C27B 1.490(5) . ?
C10B C11B 1.395(5) . ?
C5A C21A 1.488(5) . ?
C23B C22B 1.389(5) . ?
C23B C24B 1.386(6) . ?
C15A C33A 1.497(5) . ?
C21A C22A 1.405(5) . ?
C21A C26A 1.378(5) . ?
C76B C71B 1.397(5) . ?
C76B C75B 1.380(6) . ?
C11A C10A 1.397(5) . ?
C3A C2A 1.341(5) . ?
C66B C65B 1.397(5) . ?
C66B C67B 1.387(5) . ?
C65B C70B 1.401(5) . ?
C76A C75A 1.390(5) . ?
C82A C77A 1.408(5) . ?
C82A C81A 1.372(6) . ?
C83A C88A 1.382(5) . ?
C83A C84A 1.398(5) . ?
C77A C78A 1.391(5) . ?
C83B C88B 1.410(5) . ?
C83B C84B 1.386(5) . ?
C27B C28B 1.411(5) . ?
C27B C32B 1.387(6) . ?
C78B C77B 1.394(5) . ?
C78B C79B 1.390(5) . ?
C19B C20B 1.426(5) . ?
C34B C35B 1.390(5) . ?
C31A C32A 1.373(5) . ?
C31A C30A 1.385(6) . ?
C77B C82B 1.383(5) . ?
C20A C1A 1.381(5) . ?
C71B C72B 1.386(5) . ?
C2A C1A 1.424(5) . ?
C35B C36B 1.370(6) . ?
C69B C70B 1.381(5) . ?
C69B C68B 1.388(6) . ?
C16B C39B 1.486(5) . ?
C33A C34A 1.409(5) . ?
C33A C38A 1.379(6) . ?
C37B C36B 1.391(6) . ?
C37B C38B 1.381(5) . ?
C26B C25B 1.378(5) . ?
C87A C88A 1.394(5) . ?
C87A C86A 1.377(6) . ?
C70A C65A 1.406(5) . ?
C70A C69A 1.384(6) . ?
C65A C66A 1.384(5) . ?
C82B C81B 1.398(5) . ?
C25B C24B 1.384(6) . ?
C39B C40B 1.404(5) . ?
C39B C44B 1.382(5) . ?
C73A C72A 1.382(5) . ?
C73A C74A 1.386(6) . ?
C34A C35A 1.373(6) . ?
C22A C23A 1.369(6) . ?
C20B C1B 1.383(5) . ?
C86A C85A 1.383(6) . ?
C28A C29A 1.388(5) . ?
C84A C85A 1.392(5) . ?
C40A C41A 1.395(5) . ?
C88B C87B 1.375(6) . ?
C78A C79A 1.383(6) . ?
C74A C75A 1.368(6) . ?
C81B C80B 1.381(6) . ?
C67B C68B 1.378(6) . ?
C40B C41B 1.373(6) . ?
C29A C30A 1.379(6) . ?
C79B C80B 1.379(6) . ?
C66A C67A 1.376(6) . ?
C41A C42A 1.380(6) . ?
C84B C85B 1.379(6) . ?
C28B C29B 1.368(6) . ?
C72B C73B 1.380(6) . ?
C38A C37A 1.398(6) . ?
C26A C25A 1.381(6) . ?
C35A C36A 1.378(6) . ?
C32B C31B 1.398(6) . ?
C29B C30B 1.380(6) . ?
C44B C43B 1.381(6) . ?
C23A C24A 1.371(6) . ?
C41B C42B 1.371(6) . ?
C85B C86B 1.376(7) . ?
C73B C74B 1.406(7) . ?
C36A C37A 1.376(6) . ?
C67A C68A 1.396(7) . ?
C75B C74B 1.345(7) . ?
C81A C80A 1.371(7) . ?
C86B C87B 1.368(7) . ?
C25A C24A 1.374(6) . ?
C30B C31B 1.380(6) . ?
C69A C68A 1.356(7) . ?
C79A C80A 1.379(7) . ?
C42B C43B 1.380(6) . ?
C89B C90B 1.307(8) . ?
C89A C90A 1.336(8) . ?
C93B C92B 1.332(8) . ?
C93A C92A 1.303(8) . ?
C91B C92B 1.390(8) . ?
C91B C90B 1.410(9) . ?
C91A C92A 1.399(9) . ?
C91A C90A 1.386(9) . ?
Cl17 C6 2.097(9) . ?
Cl6 C2 2.095(9) . ?
C3 Cl7 1.731(10) . ?
Cl22 C8 1.707(9) . ?
Cl23 C8 1.765(8) . ?
Cl24 C8 1.699(12) . ?
C8C Cl1A 1.711(11) . ?
C8C Cl1B 1.709(17) . ?
C8C Cl1C 1.709(17) . ?
Cl1A Cl1D 2.437(12) . ?
C9 Cl9A 1.709(17) . ?
C9 Cl8A 1.719(17) . ?
C9 Cl7A 1.713(11) . ?
Cl7A Cl5A 2.464(11) . ?
C10 Cl 1.82(2) . ?
C10 Cl1D 1.880(16) . ?
C10 Cl1E 1.95(3) . ?
Cl4A C11 1.850(15) . ?
C11 Cl6A 1.80(2) . ?
C11 Cl5A 2.04(2) . ?

loop_
_geom_torsion_atom_site_label_1
_geom_torsion_atom_site_label_2
_geom_torsion_atom_site_label_3
_geom_torsion_atom_site_label_4
_geom_torsion
_geom_torsion_site_symmetry_1
_geom_torsion_site_symmetry_2
_geom_torsion_site_symmetry_3
_geom_torsion_site_symmetry_4
_geom_torsion_publ_flag
Fe2B N7B C49B C50B -20.9(3) . . . . ?
Fe2B N7B C49B C48B 163.6(3) . . . . ?
Fe2B N7B C46B C47B -164.0(3) . . . . ?
Fe2B N7B C46B C45B 16.7(3) . . . . ?
Fe2B N5B C59B C60B -21.5(3) . . . . ?
Fe2B N5B C59B C58B 163.9(3) . . . . ?
Fe2B N5B C56B C57B -164.2(3) . . . . ?
Fe2B N5B C56B C55B 16.9(3) . . . . ?
Fe2B N8B C51B C50B -9.9(3) . . . . ?
Fe2B N8B C51B C52B 167.8(3) . . . . ?
Fe2B N8B C54B C55B 15.5(3) . . . . ?
Fe2B N8B C54B C53B -166.9(3) . . . . ?
Fe2B N6B C61B C60B -9.4(3) . . . . ?
Fe2B N6B C61B C62B 168.1(3) . . . . ?
Fe2B N6B C64B C45B 15.6(3) . . . . ?
Fe2B N6B C64B C63B -167.3(3) . . . . ?
Fe2B N10B C89B C90B -179.0(5) . . . . ?
Fe2B N10B C93B C92B -179.8(5) . . . . ?
Fe1B N1B C5B C4B 172.9(3) . . . . ?
Fe1B N1B C5B C6B -6.5(3) . . . . ?
Fe1B N1B C2B C3B -172.2(3) . . . . ?
Fe1B N1B C2B C1B 10.9(3) . . . . ?
Fe1B N3B C15B C14B 172.5(3) . . . . ?
Fe1B N3B C15B C16B -6.6(3) . . . . ?
Fe1B N3B C12B C13B -171.9(3) . . . . ?
Fe1B N3B C12B C11B 11.6(3) . . . . ?
Fe1B N4B C17B C18B 159.9(3) . . . . ?
Fe1B N4B C17B C16B -27.2(3) . . . . ?
Fe1B N4B C20B C19B -159.8(3) . . . . ?
Fe1B N4B C20B C1B 26.5(3) . . . . ?
Fe1B N2B C7B C8B 160.6(3) . . . . ?
Fe1B N2B C7B C6B -27.7(3) . . . . ?
Fe1B N2B C10B C9B -160.1(3) . . . . ?
Fe1B N2B C10B C11B 25.4(3) . . . . ?
Fe2A N5A C46A C47A -163.6(3) . . . . ?
Fe2A N5A C46A C45A 20.9(3) . . . . ?
Fe2A N5A C49A C48A 163.8(3) . . . . ?
Fe2A N5A C49A C50A -16.7(3) . . . . ?
Fe2A N7A C56A C57A -163.9(3) . . . . ?
Fe2A N7A C56A C55A 21.1(3) . . . . ?
Fe2A N7A C59A C58A 164.1(3) . . . . ?
Fe2A N7A C59A C60A -16.7(3) . . . . ?
Fe2A N6A C54A C53A -168.3(3) . . . . ?
Fe2A N6A C54A C55A 8.9(3) . . . . ?
Fe2A N6A C51A C50A -15.3(3) . . . . ?
Fe2A N6A C51A C52A 167.5(3) . . . . ?
Fe2A N8A C61A C60A -15.2(3) . . . . ?
Fe2A N8A C61A C62A 167.2(3) . . . . ?
Fe2A N8A C64A C63A -168.1(3) . . . . ?
Fe2A N8A C64A C45A 9.5(3) . . . . ?
Fe2A N10A C89A C90A 179.2(5) . . . . ?
Fe2A N10A C93A C92A 179.0(5) . . . . ?
Fe1A N2A C6A C7A -172.6(3) . . . . ?
Fe1A N2A C6A C5A 6.9(3) . . . . ?
Fe1A N2A C9A C8A 171.9(3) . . . . ?
Fe1A N2A C9A C10A -12.3(3) . . . . ?
Fe1A N4A C16A C17A -172.9(3) . . . . ?
Fe1A N4A C16A C15A 6.3(3) . . . . ?
Fe1A N4A C19A C20A -10.8(3) . . . . ?
Fe1A N4A C19A C18A 172.2(3) . . . . ?
Fe1A N1A C4A C5A 26.9(3) . . . . ?
Fe1A N1A C4A C3A -159.8(3) . . . . ?
Fe1A N1A C1A C20A -26.5(3) . . . . ?
Fe1A N1A C1A C2A 159.8(3) . . . . ?
Fe1A N3A C14A C13A -160.6(3) . . . . ?
Fe1A N3A C14A C15A 28.2(3) . . . . ?
Fe1A N3A C11A C12A 159.9(3) . . . . ?
Fe1A N3A C11A C10A -25.4(3) . . . . ?
N1B C5B C4B C3B 2.9(3) . . . . ?
N1B C5B C6B C7B 12.9(4) . . . . ?
N1B C5B C6B C27B -171.9(3) . . . . ?
N1B C2B C3B C4B -4.4(3) . . . . ?
N1B C2B C1B C21B 170.0(3) . . . . ?
N1B C2B C1B C20B -9.4(4) . . . . ?
N3B C15B C14B C13B 2.9(3) . . . . ?
N3B C15B C16B C17B 13.2(4) . . . . ?
N3B C15B C16B C39B -171.6(3) . . . . ?
N3B C12B C13B C14B -4.6(3) . . . . ?
N3B C12B C11B C33B 170.4(3) . . . . ?
N3B C12B C11B C10B -10.6(4) . . . . ?
N7B C49B C50B C51B 4.1(4) . . . . ?
N7B C49B C50B C71B -172.1(3) . . . . ?
N7B C49B C48B C47B 2.1(3) . . . . ?
N7B C46B C47B C48B -0.8(3) . . . . ?
N7B C46B C45B C64B -9.9(4) . . . . ?
N7B C46B C45B C65B 171.0(4) . . . . ?
N5B C59B C60B C61B 4.7(4) . . . . ?
N5B C59B C60B C83B -172.1(3) . . . . ?
N5B C59B C58B C57B 1.5(3) . . . . ?
N5B C56B C57B C58B -0.9(3) . . . . ?
N5B C56B C55B C54B -10.8(4) . . . . ?
N5B C56B C55B C77B 171.0(3) . . . . ?
N5A C46A C47A C48A -1.9(3) . . . . ?
N5A C46A C45A C64A -4.2(4) . . . . ?
N5A C46A C45A C65A 172.3(3) . . . . ?
N5A C49A C48A C47A 1.2(3) . . . . ?
N5A C49A C50A C71A -171.2(3) . . . . ?
N5A C49A C50A C51A 10.0(4) . . . . ?
N2A C6A C7A C8A -2.7(3) . . . . ?
N2A C6A C5A C4A -13.6(4) . . . . ?
N2A C6A C5A C21A 171.4(3) . . . . ?
N2A C9A C8A C7A 4.2(3) . . . . ?
N2A C9A C10A C27A -170.2(3) . . . . ?
N2A C9A C10A C11A 11.3(4) . . . . ?
N8B C51B C50B C49B 12.2(4) . . . . ?
N8B C51B C50B C71B -171.6(4) . . . . ?
N8B C51B C52B C53B 1.1(3) . . . . ?
N8B C54B C55B C56B -6.3(5) . . . . ?
N8B C54B C55B C77B 171.9(4) . . . . ?
N8B C54B C53B C52B -3.3(3) . . . . ?
N7A C56A C57A C58A -1.5(3) . . . . ?
N7A C56A C55A C54A -4.5(4) . . . . ?
N7A C56A C55A C77A 172.3(3) . . . . ?
N7A C59A C58A C57A 1.2(3) . . . . ?
N7A C59A C60A C61A 10.5(4) . . . . ?
N7A C59A C60A C83A -170.8(3) . . . . ?
N4A C16A C17A C18A -3.0(3) . . . . ?
N4A C16A C15A C14A -12.5(4) . . . . ?
N4A C16A C15A C33A 171.8(3) . . . . ?
N4A C19A C20A C39A -170.4(3) . . . . ?
N4A C19A C20A C1A 9.6(4) . . . . ?
N4A C19A C18A C17A 4.7(3) . . . . ?
N6B C61B C60B C59B 11.5(4) . . . . ?
N6B C61B C60B C83B -171.6(3) . . . . ?
N6B C61B C62B C63B 1.2(3) . . . . ?
N6B C64B C45B C46B -7.1(4) . . . . ?
N6B C64B C45B C65B 172.0(4) . . . . ?
N6B C64B C63B C62B -3.5(3) . . . . ?
N1A C4A C5A C6A -4.0(4) . . . . ?
N1A C4A C5A C21A 170.9(3) . . . . ?
N1A C4A C3A C2A -2.7(3) . . . . ?
N1A C1A C20A C19A 9.4(4) . . . . ?
N1A C1A C20A C39A -170.7(3) . . . . ?
N1A C1A C2A C3A 1.3(3) . . . . ?
N6A C54A C53A C52A -1.4(3) . . . . ?
N6A C54A C55A C56A -11.3(4) . . . . ?
N6A C54A C55A C77A 171.8(4) . . . . ?
N6A C51A C50A C49A 6.9(5) . . . . ?
N6A C51A C50A C71A -171.9(4) . . . . ?
N6A C51A C52A C53A 3.5(3) . . . . ?
N4B C17B C18B C19B 2.4(3) . . . . ?
N4B C17B C16B C15B 4.4(4) . . . . ?
N4B C17B C16B C39B -170.7(3) . . . . ?
N4B C20B C19B C18B -1.5(3) . . . . ?
N4B C20B C1B C2B -9.5(4) . . . . ?
N4B C20B C1B C21B 171.1(3) . . . . ?
N8A C61A C60A C59A 6.4(4) . . . . ?
N8A C61A C60A C83A -172.3(3) . . . . ?
N8A C61A C62A C63A 3.5(3) . . . . ?
N8A C64A C63A C62A -1.1(3) . . . . ?
N8A C64A C45A C46A -11.9(4) . . . . ?
N8A C64A C45A C65A 171.6(4) . . . . ?
N3A C14A C13A C12A -1.3(3) . . . . ?
N3A C14A C15A C16A -5.6(4) . . . . ?
N3A C14A C15A C33A 170.1(3) . . . . ?
N3A C11A C12A C13A 1.9(3) . . . . ?
N3A C11A C10A C9A 7.8(4) . . . . ?
N3A C11A C10A C27A -170.7(3) . . . . ?
N2B C7B C8B C9B 1.4(3) . . . . ?
N2B C7B C6B C5B 4.9(4) . . . . ?
N2B C7B C6B C27B -170.2(3) . . . . ?
N2B C10B C9B C8B -2.0(3) . . . . ?
N2B C10B C11B C12B -8.2(4) . . . . ?
N2B C10B C11B C33B 170.8(3) . . . . ?
N10B C89B C90B C91B -1.5(7) . . . . ?
N10B C93B C92B C91B -0.8(8) . . . . ?
C6A C7A C8A C9A -0.8(3) . . . . ?
C6A C5A C4A C3A -176.4(3) . . . . ?
C6A C5A C21A C22A 116.0(3) . . . . ?
C6A C5A C21A C26A -61.8(4) . . . . ?
C15B C14B C13B C12B 0.9(3) . . . . ?
C15B C16B C17B C18B 176.3(3) . . . . ?
C15B C16B C39B C40B -115.9(3) . . . . ?
C15B C16B C39B C44B 61.5(4) . . . . ?
C16A C17A C18A C19A -1.0(3) . . . . ?
C16A C15A C14A C13A -175.4(3) . . . . ?
C16A C15A C33A C34A 115.5(3) . . . . ?
C16A C15A C33A C38A -61.6(4) . . . . ?
C5B C4B C3B C2B 0.9(3) . . . . ?
C5B C6B C7B C8B 175.5(3) . . . . ?
C5B C6B C27B C28B -115.5(3) . . . . ?
C5B C6B C27B C32B 62.0(4) . . . . ?
C51B C50B C49B C48B 179.0(3) . . . . ?
C51B C50B C71B C76B -124.7(3) . . . . ?
C51B C50B C71B C72B 56.4(4) . . . . ?
C51B C52B C53B C54B 1.3(3) . . . . ?
C61B C60B C59B C58B 178.5(3) . . . . ?
C61B C60B C83B C88B -123.4(3) . . . . ?
C61B C60B C83B C84B 55.4(4) . . . . ?
C61B C62B C63B C64B 1.4(3) . . . . ?
C12B C11B C33B C34B 125.4(3) . . . . ?
C12B C11B C33B C38B -52.5(4) . . . . ?
C12B C11B C10B C9B 178.2(3) . . . . ?
N10A C89A C90A C91A 2.2(7) . . . . ?
N10A C93A C92A C91A 1.1(7) . . . . ?
C46A C47A C48A C49A 0.4(3) . . . . ?
C46A C45A C64A C63A 165.4(3) . . . . ?
C46A C45A C65A C70A -51.8(4) . . . . ?
C46A C45A C65A C66A 127.0(3) . . . . ?
C59B C60B C83B C88B 53.6(4) . . . . ?
C59B C60B C83B C84B -127.6(3) . . . . ?
C59B C58B C57B C56B -0.3(3) . . . . ?
C57B C56B C55B C54B 170.4(3) . . . . ?
C57B C56B C55B C77B -7.8(4) . . . . ?
C56B C55B C54B C53B 176.4(3) . . . . ?
C56B C55B C77B C78B 128.2(3) . . . . ?
C56B C55B C77B C82B -53.1(4) . . . . ?
C49B C50B C71B C76B 51.8(4) . . . . ?
C49B C50B C71B C72B -127.2(3) . . . . ?
C49B C48B C47B C46B -0.7(3) . . . . ?
C60B C83B C88B C87B -178.2(3) . . . . ?
C60B C83B C84B C85B 178.4(3) . . . . ?
C4B C3B C2B C1B 172.5(3) . . . . ?
C46B C45B C64B C63B 176.3(3) . . . . ?
C46B C45B C65B C66B 128.4(3) . . . . ?
C46B C45B C65B C70B -52.9(4) . . . . ?
C61A C60A C59A C58A -170.5(3) . . . . ?
C61A C60A C83A C88A -128.5(3) . . . . ?
C61A C60A C83A C84A 50.5(4) . . . . ?
C61A C62A C63A C64A -1.4(3) . . . . ?
C54B C55B C77B C78B -50.1(4) . . . . ?
C54B C55B C77B C82B 128.6(3) . . . . ?
C56A C57A C58A C59A 0.2(3) . . . . ?
C56A C55A C54A C53A 165.4(3) . . . . ?
C56A C55A C77A C82A -53.2(4) . . . . ?
C56A C55A C77A C78A 127.7(3) . . . . ?
C58A C59A C60A C83A 8.3(4) . . . . ?
C2B C1B C21B C22B 126.4(3) . . . . ?
C2B C1B C21B C26B -51.5(4) . . . . ?
C2B C1B C20B C19B 177.7(3) . . . . ?
C59A C60A C83A C88A 52.7(4) . . . . ?
C59A C60A C83A C84A -128.4(3) . . . . ?
C9A C10A C27A C32A 53.0(4) . . . . ?
C9A C10A C27A C28A -125.4(3) . . . . ?
C9A C10A C11A C12A -178.2(3) . . . . ?
C63A C64A C45A C65A -11.1(4) . . . . ?
C19A C20A C39A C44A 51.9(4) . . . . ?
C19A C20A C39A C40A -126.1(3) . . . . ?
C19A C20A C1A C2A -178.0(3) . . . . ?
C54A C53A C52A C51A -1.3(3) . . . . ?
C54A C55A C77A C82A 123.8(3) . . . . ?
C54A C55A C77A C78A -55.3(4) . . . . ?
C60A C83A C88A C87A 178.5(3) . . . . ?
C60A C83A C84A C85A -178.5(3) . . . . ?
C50B C71B C76B C75B -178.0(3) . . . . ?
C50B C71B C72B C73B 177.8(3) . . . . ?
C45B C64B C63B C62B 173.6(4) . . . . ?
C45B C65B C66B C67B 178.4(3) . . . . ?
C45B C65B C70B C69B -178.9(3) . . . . ?
C55B C77B C78B C79B 178.3(3) . . . . ?
C55B C77B C82B C81B -178.3(3) . . . . ?
C49A C50A C71A C76A -128.6(3) . . . . ?
C49A C50A C71A C72A 53.2(4) . . . . ?
C49A C50A C51A C52A -176.4(3) . . . . ?
C18B C17B C16B C39B 1.2(4) . . . . ?
C18B C19B C20B C1B 172.1(3) . . . . ?
C64A C45A C65A C70A 124.9(3) . . . . ?
C64A C45A C65A C66A -56.3(4) . . . . ?
C8B C7B C6B C27B 0.3(4) . . . . ?
C8B C9B C10B C11B 172.4(3) . . . . ?
C53A C52A C51A C50A -173.7(3) . . . . ?
C39A C44A C43A C42A -0.8(4) . . . . ?
C39A C20A C1A C2A 2.0(4) . . . . ?
C39A C40A C41A C42A 0.1(4) . . . . ?
C17B C16B C39B C40B 59.5(4) . . . . ?
C17B C16B C39B C44B -123.1(4) . . . . ?
C14A C13A C12A C11A -0.4(3) . . . . ?
C14A C15A C33A C34A -60.4(4) . . . . ?
C14A C15A C33A C38A 122.6(4) . . . . ?
C21B C22B C23B C24B -0.6(4) . . . . ?
C21B C26B C25B C24B 0.9(4) . . . . ?
C21B C1B C20B C19B -1.7(4) . . . . ?
C27A C32A C31A C30A -1.6(4) . . . . ?
C27A C10A C11A C12A 3.3(4) . . . . ?
C27A C28A C29A C30A 0.8(4) . . . . ?
C50A C71A C76A C75A -178.1(3) . . . . ?
C50A C71A C72A C73A 178.3(3) . . . . ?
C55A C77A C82A C81A 178.2(3) . . . . ?
C55A C77A C78A C79A -178.4(3) . . . . ?
C71A C76A C75A C74A -0.2(4) . . . . ?
C71A C72A C73A C74A -0.3(4) . . . . ?
C45A C65A C70A C69A 177.9(3) . . . . ?
C45A C65A C66A C67A -178.0(3) . . . . ?
C4A C5A C21A C22A -59.2(4) . . . . ?
C4A C5A C21A C26A 123.0(4) . . . . ?
C4A C3A C2A C1A 0.8(3) . . . . ?
C7B C6B C27B C28B 59.9(4) . . . . ?
C7B C6B C27B C32B -122.6(4) . . . . ?
C33B C34B C35B C36B -0.2(4) . . . . ?
C33B C11B C10B C9B -2.9(4) . . . . ?
C33B C38B C37B C36B 0.7(4) . . . . ?
C43A C42A C41A C40A 0.1(4) . . . . ?
C6B C27B C28B C29B 176.8(3) . . . . ?
C6B C27B C32B C31B -178.0(4) . . . . ?
C5A C21A C22A C23A -177.3(3) . . . . ?
C5A C21A C26A C25A 177.1(4) . . . . ?
C23B C24B C25B C26B -1.0(4) . . . . ?
C15A C33A C34A C35A -176.7(3) . . . . ?
C15A C33A C38A C37A 177.6(4) . . . . ?
C21A C22A C23A C24A -0.2(4) . . . . ?
C21A C26A C25A C24A 0.5(5) . . . . ?
C76B C71B C72B C73B -1.2(4) . . . . ?
C76B C75B C74B C73B 1.0(5) . . . . ?
C3A C2A C1A C20A -172.2(3) . . . . ?
C66B C65B C70B C69B -0.2(4) . . . . ?
C66B C67B C68B C69B 0.1(4) . . . . ?
C65B C70B C69B C68B 0.7(4) . . . . ?
C76A C75A C74A C73A -0.2(4) . . . . ?
C82A C77A C78A C79A 2.5(4) . . . . ?
C82A C81A C80A C79A -1.1(5) . . . . ?
C83A C88A C87A C86A -0.2(4) . . . . ?
C83A C84A C85A C86A 0.1(4) . . . . ?
C77A C78A C79A C80A -1.6(4) . . . . ?
C83B C88B C87B C86B -2.5(4) . . . . ?
C83B C84B C85B C86B 2.0(4) . . . . ?
C27B C28B C29B C30B 0.7(4) . . . . ?
C27B C32B C31B C30B 1.6(5) . . . . ?
C78B C77B C82B C81B 0.4(4) . . . . ?
C78B C79B C80B C81B 0.5(4) . . . . ?
C34B C35B C36B C37B 0.2(4) . . . . ?
C31A C30A C29A C28A -1.1(4) . . . . ?
C77B C82B C81B C80B 0.1(4) . . . . ?
C71B C72B C73B C74B 1.4(4) . . . . ?
C35B C36B C37B C38B -0.4(4) . . . . ?
C16B C39B C40B C41B 177.1(3) . . . . ?
C16B C39B C44B C43B -176.8(4) . . . . ?
C33A C34A C35A C36A -0.5(4) . . . . ?
C33A C38A C37A C36A -1.4(5) . . . . ?
C87A C86A C85A C84A -0.7(4) . . . . ?
C70A C65A C66A C67A 0.8(4) . . . . ?
C70A C69A C68A C67A -1.1(5) . . . . ?
C65A C66A C67A C68A -0.8(4) . . . . ?
C82B C81B C80B C79B -0.5(4) . . . . ?
C39B C40B C41B C42B 0.1(4) . . . . ?
C39B C44B C43B C42B -0.6(5) . . . . ?
C34A C35A C36A C37A -0.4(5) . . . . ?
C22A C23A C24A C25A 0.0(5) . . . . ?
C88B C87B C86B C85B 1.7(5) . . . . ?
C78A C79A C80A C81A 0.9(5) . . . . ?
C40B C41B C42B C43B -0.2(5) . . . . ?
C66A C67A C68A C69A 0.9(5) . . . . ?
C84B C85B C86B C87B -1.4(5) . . . . ?
C28B C29B C30B C31B 0.5(5) . . . . ?
C72B C73B C74B C75B -1.3(5) . . . . ?
C38A C37A C36A C35A 1.4(5) . . . . ?
C26A C25A C24A C23A -0.2(5) . . . . ?
C32B C31B C30B C29B -1.7(5) . . . . ?
C44B C43B C42B C41B 0.4(5) . . . . ?
C89B C90B C91B C92B 1.1(7) . . . . ?
C89A C90A C91A C92A -1.1(7) . . . . ?
C93B C92B C91B C90B -0.1(7) . . . . ?
C93A C92A C91A C90A -0.4(8) . . . . ?

loop_
_restr_distance_atom_site_label_1
_restr_distance_atom_site_label_2
_restr_distance_site_symmetry_2
_restr_distance_target
_restr_distance_target_weight_param
_restr_distance_diff
Cl10 Cl12 1 2.9000 0.0200 0.0032
Cl19 Cl20 1 2.9000 0.0200 0.0033
Cl13 Cl14 1 2.9000 0.0200 0.0047
Cl1 Cl2 1 2.9000 0.0200 0.0147
Cl4 Cl5 1 2.9000 0.0200 -0.0062
Cl16 Cl17 1 2.9000 0.0200 0.0388
C4 Cl10 1 1.7800 0.0200 0.0181
C1 Cl1 1 1.7800 0.0200 0.0153
C5 Cl13 1 1.7800 0.0200 0.0088
C7 Cl19 1 1.7800 0.0200 0.0188
C3 Cl7 1 1.7800 0.0200 0.0494
C2 Cl4 1 1.7800 0.0200 -0.0950
Cl7 Cl9 1 2.9000 0.0200 0.0530
C6 Cl16 1 1.7800 0.0200 -0.1002
Cl22 Cl23 1 2.9000 0.0200 -0.0005
C8 Cl22 1 1.7800 0.0200 0.0728
C8C Cl1A 1 1.7800 0.0200 0.0694
Cl1A Cl1B 1 2.9000 0.0200 0.2053
C9 Cl7A 1 1.7800 0.0200 0.0674
Cl9A Cl7A 1 2.9000 0.0200 -0.1066
Cl8A Cl9A 1 2.9000 0.0200 0.0331
Cl7A Cl8A 1 2.9000 0.0200 0.2295
C10 Cl1D 1 1.7800 0.0200 -0.0998
Cl1D Cl1E 1 2.9000 0.0200 -0.0802
Cl4A Cl5A 1 2.9000 0.0200 -0.0871
C11 Cl4A 1 1.7800 0.0200 -0.0696

loop_
_restr_equal_distance_atom_site_label_1
_restr_equal_distance_atom_site_label_2
_restr_equal_distance_site_symmetry_2
_restr_equal_distance_class_id
Cl3 Cl1 1 2
Cl14 Cl15 1 13
Cl10 Cl11 1 11
Cl19 Cl20 1 19
Cl15 Cl13 1 13
Cl11 Cl12 1 11
Cl2 Cl3 1 2
Cl21 Cl19 1 19
Cl13 Cl14 1 13
Cl20 Cl21 1 19
Cl1 Cl2 1 2
Cl12 Cl10 1 11
Cl4 Cl5 1 5
Cl8 Cl9 1 9
Cl16 Cl17 1 16
Cl18 Cl16 1 16
Cl5 Cl6 1 5
Cl9 Cl7 1 9
C4 Cl10 1 10
C4 Cl11 1 10
C4 Cl12 1 10
C1 Cl3 1 1
C1 Cl2 1 1
C1 Cl1 1 1
C5 Cl14 1 12
C5 Cl15 1 12
C5 Cl13 1 12
C7 Cl19 1 18
C7 Cl21 1 18
C7 Cl20 1 18
Cl17 Cl18 1 16
Cl6 Cl4 1 5
C3 Cl8 1 7
C3 Cl9 1 7
C3 Cl7 1 7
C2 Cl4 1 3
C2 Cl5 1 3
C2 Cl6 1 3
Cl7 Cl8 1 9
C6 Cl16 1 14
C6 Cl18 1 14
C6 Cl17 1 14
Cl22 Cl23 1 22
Cl23 Cl24 1 22
Cl24 Cl22 1 22
C8 Cl22 1 20
C8 Cl23 1 20
C8 Cl24 1 20
C8C Cl1A 1 21
C8C Cl1B 1 21
C8C Cl1C 1 21
Cl1A Cl1B 1 23
Cl1B Cl1C 1 23
Cl1C Cl1A 1 23
C9 Cl9A 1 8
C9 Cl8A 1 8
C9 Cl7A 1 8
C10 Cl 1 15
C10 Cl1D 1 15
C10 Cl1E 1 15
Cl Cl1D 1 17
Cl1D Cl1E 1 17
Cl1E Cl 1 17
Cl4A Cl5A 1 6
C11 Cl4A 1 4
C11 Cl6A 1 4
C11 Cl5A 1 4
Cl6A Cl4A 1 6
Cl5A Cl6A 1 6

loop_
_restr_equal_distance_class_class_id
_restr_equal_distance_class_target_weight_param
_restr_equal_distance_class_average
_restr_equal_distance_class_esd
_restr_equal_distance_class_diff_max
1 0.0200 1.7595 0.0037 0.0052
2 0.0200 2.8858 0.0059 0.0075
3 0.0200 1.8873 0.1644 0.2073
4 0.0200 1.8964 0.1055 0.1461
5 0.0200 2.9027 0.0332 0.0424
6 0.0200 3.1503 0.1622 0.2211
7 0.0200 1.7287 0.0457 0.0569
8 0.0200 1.7135 0.0044 0.0058
9 0.0200 2.8335 0.0598 0.0790
10 0.0200 1.7597 0.0071 0.0096
11 0.0200 2.8856 0.0085 0.0113
12 0.0200 1.7604 0.0087 0.0108
13 0.0200 2.8866 0.0069 0.0087
14 0.0200 1.8894 0.1656 0.2073
15 0.0200 1.8819 0.0542 0.0674
16 0.0200 2.9045 0.0348 0.0433
17 0.0200 3.1713 0.1672 0.2162
18 0.0200 1.7589 0.0054 0.0075
19 0.0200 2.8857 0.0080 0.0110
20 0.0200 1.7236 0.0291 0.0409
21 0.0200 1.7094 0.0009 0.0012
22 0.0200 2.8303 0.0587 0.0735
23 0.0200 2.8548 0.1283 0.1601

loop_
_restr_U_iso_atom_site_label
_restr_U_iso_weight_param
Cl3 0.2000
Cl14 0.2000
Cl10 0.2000
Cl19 0.2000
Cl15 0.2000
Cl11 0.2000
Cl2 0.2000
Cl21 0.2000
Cl13 0.2000
Cl20 0.2000
Cl1 0.2000
Cl12 0.2000
Cl4 0.2000
Cl8 0.2000
Cl16 0.2000
Cl18 0.2000
Cl5 0.2000
Cl9 0.2000
C4 0.1000
C1 0.1000
C5 0.1000
C7 0.1000
Cl17 0.2000
Cl6 0.2000
C3 0.1000
C2 0.1000
Cl7 0.2000
C6 0.1000
Cl22 0.2000
Cl23 0.2000
Cl24 0.2000
C8 0.1000
C8C 0.1000
Cl1A 0.1000
Cl1B 0.2000
Cl1C 0.2000
C9 0.1000
Cl9A 0.2000
Cl8A 0.2000
Cl7A 0.1000
C10 0.1000
Cl 0.2000
Cl1D 0.1000
Cl1E 0.2000
Cl4A 0.2000
C11 0.1000
Cl6A 0.2000
Cl5A 0.1000

loop_
_restr_U_rigid_atom_site_label_1
_restr_U_rigid_atom_site_label_2
_restr_U_rigid_target_weight_param
_restr_U_rigid_U_parallel
_restr_U_rigid_diff
Cl3 Cl2 0.0100 0.0392 -0.0014
Cl3 Cl1 0.0100 0.0479 -0.0009
Cl3 C1 0.0100 0.0432 -0.0014
Cl14 Cl15 0.0100 0.0391 -0.0011
Cl14 Cl13 0.0100 0.0485 -0.0012
Cl14 C5 0.0100 0.0437 -0.0018
Cl10 Cl11 0.0100 0.0400 -0.0003
Cl10 Cl12 0.0100 0.0487 0.0011
Cl10 C4 0.0100 0.0443 0.0001
Cl19 Cl21 0.0100 0.0403 -0.0007
Cl19 Cl20 0.0100 0.0499 0.0003
Cl19 C7 0.0100 0.0455 -0.0008
Cl15 Cl13 0.0100 0.0424 -0.0035
Cl15 C5 0.0100 0.0367 0.0021
Cl11 Cl12 0.0100 0.0437 -0.0030
Cl11 C4 0.0100 0.0394 -0.0016
Cl2 Cl1 0.0100 0.0426 -0.0032
Cl2 C1 0.0100 0.0384 -0.0003
Cl21 Cl20 0.0100 0.0435 -0.0020
Cl21 C7 0.0100 0.0406 -0.0027
Cl13 C5 0.0100 0.0418 0.0015
Cl20 C7 0.0100 0.0417 -0.0001
Cl1 C1 0.0100 0.0410 0.0025
Cl12 C4 0.0100 0.0427 -0.0017
Cl8 Cl9 0.0100 0.0503 -0.0012
Cl8 C3 0.0100 0.0980 -0.0435
Cl8 Cl7 0.0100 0.0649 -0.0210
Cl9 C3 0.0100 0.0511 0.0072
Cl9 Cl7 0.0100 0.0888 -0.0291
C3 Cl7 0.0100 0.2076 -0.0841
Cl22 Cl23 0.0100 0.0507 -0.0010
Cl22 Cl24 0.0100 0.0640 -0.0212
Cl22 C8 0.0100 0.0951 -0.0404
Cl23 Cl24 0.0100 0.0890 -0.0294
Cl23 C8 0.0100 0.0487 0.0112
Cl24 C8 0.0100 0.2069 0.0889
C8C Cl1A 0.0100 -0.0031 -0.0054
C8C Cl1B 0.0100 0.0560 0.0122
C8C Cl1C 0.0100 0.0626 0.0152
Cl1A Cl1B 0.0100 0.0390 -0.0553
Cl1A Cl1C 0.0100 0.0609 0.0431
Cl1B Cl1C 0.0100 0.0665 -0.0148
C9 Cl9A 0.0100 0.0601 0.0059
C9 Cl8A 0.0100 0.0529 0.0141
C9 Cl7A 0.0100 0.0020 -0.0055
Cl9A Cl8A 0.0100 0.0648 0.0154
Cl9A Cl7A 0.0100 0.0681 -0.0471
Cl8A Cl7A 0.0100 0.0397 0.0574
Cl4A C11 0.0100 0.1437 -0.0099
Cl4A Cl6A 0.0100 0.0798 0.0614
Cl4A Cl5A 0.0100 0.1059 0.0435
C11 Cl6A 0.0100 0.0532 0.0017
C11 Cl5A 0.0100 0.0979 0.0178
Cl6A Cl5A 0.0100 0.0590 -0.0065

loop_
_restr_rigu_atom_site_label_1
_restr_rigu_atom_site_label_2
_restr_rigu_target_weight_param
_restr_rigu_u13_diff
_restr_rigu_u23_diff
_restr_rigu_u33_diff
Cl4 Cl5 0.004000 0.031168 -0.001351 0.003922
Cl4 Cl6 0.004000 0.020426 -0.055268 -0.005203
Cl4 C2 0.004000 -0.035665 -0.020759 -0.030083
Cl16 Cl18 0.004000 0.028651 -0.002801 0.002540
Cl16 Cl17 0.004000 0.016472 0.052948 -0.006951
Cl16 C6 0.004000 -0.033306 0.023558 -0.027219
Cl18 Cl17 0.004000 0.033566 -0.019429 0.020518
Cl18 C6 0.004000 0.066138 0.012036 0.023845
Cl5 Cl6 0.004000 0.033264 0.017262 0.022074
Cl5 C2 0.004000 0.069416 -0.010363 0.028931
Cl17 C6 0.004000 -0.040563 -0.094327 -0.008010
Cl6 C2 0.004000 -0.041852 0.093792 -0.005641
C10 Cl 0.004000 -0.004573 0.004367 0.013086
C10 Cl1D 0.004000 -0.017886 -0.005188 0.019631
C10 Cl1E 0.004000 0.032958 -0.039652 0.012021
Cl Cl1D 0.004000 0.016759 -0.014053 -0.001224
Cl Cl1E 0.004000 -0.001966 0.000446 -0.186198
Cl1D Cl1E 0.004000 -0.057240 0.011498 -0.166602
